data_7124480
loop_
_publ_author_name
'Frogley, Benjamin J.'
'Hill, Anthony F.'

_publ_section_title
;
 Bis(alkylidynyl)arsines.
;
_journal_issue 55
_journal_name_full 'Chemical communications (Cambridge, England)'
_journal_page_first 7649
_journal_page_last 7652
_journal_paper_doi 10.1039/c8cc04164d
_journal_volume 54
_journal_year 2018
_chemical_formula_moiety 'C40 H53 As B2 N12 O4 W2'
_chemical_formula_sum 'C40 H53 As B2 N12 O4 W2'
_chemical_formula_weight 1230.18
_space_group_crystal_system triclinic
_space_group_IT_number 2
_space_group_name_Hall '-P 1'
_space_group_name_H-M_alt 'P -1'
_symmetry_space_group_name_Hall '-P 1'
_symmetry_space_group_name_H-M 'P -1'
_atom_sites_solution_hydrogens geom
_audit_creation_method SHELXL-2014/7
_audit_update_record
;
2018-04-08 deposited with the CCDC.
2018-06-21 downloaded from the CCDC.
;
_cell_angle_alpha 68.469(2)
_cell_angle_beta 86.621(2)
_cell_angle_gamma 85.103(2)
_cell_formula_units_Z 8
_cell_length_a 10.7560(3)
_cell_length_b 29.5247(8)
_cell_length_c 32.3562(8)
_cell_measurement_reflns_used 18780
_cell_measurement_temperature 150.0(1)
_cell_measurement_theta_max 71.7280
_cell_measurement_theta_min 3.8320
_cell_volume 9519.1(5)
_computing_cell_refinement 'CrysAlisPro 1.171.38.46 (Rigaku OD, 2015)'
_computing_data_collection 'CrysAlisPro 1.171.38.46 (Rigaku OD, 2015)'
_computing_data_reduction 'CrysAlisPro 1.171.38.46 (Rigaku OD, 2015)'
_computing_structure_refinement 'SHELXL-2014/7 (Sheldrick, 2014)'
_computing_structure_solution 'SHELXS-2014/7 (Sheldrick, 2014)'
_diffrn_ambient_temperature 150.0(1)
_diffrn_detector_area_resol_mean 8.1297
_diffrn_measured_fraction_theta_full 0.989
_diffrn_measured_fraction_theta_max 0.989
_diffrn_measurement_device_type 'SuperNova, Dual, Cu at zero, EosS2'
_diffrn_measurement_method '\w scans'
_diffrn_radiation_type CuK\a
_diffrn_radiation_wavelength 1.54184
_diffrn_reflns_av_R_equivalents 0.0395
_diffrn_reflns_av_unetI/netI 0.0716
_diffrn_reflns_Laue_measured_fraction_full 0.989
_diffrn_reflns_Laue_measured_fraction_max 0.989
_diffrn_reflns_limit_h_max 8
_diffrn_reflns_limit_h_min -12
_diffrn_reflns_limit_k_max 32
_diffrn_reflns_limit_k_min -35
_diffrn_reflns_limit_l_max 37
_diffrn_reflns_limit_l_min -38
_diffrn_reflns_number 52125
_diffrn_reflns_point_group_measured_fraction_full 0.989
_diffrn_reflns_point_group_measured_fraction_max 0.989
_diffrn_reflns_theta_full 66.601
_diffrn_reflns_theta_max 66.601
_diffrn_reflns_theta_min 3.484
_diffrn_source 'micro-focus sealed X-ray tube'
_exptl_absorpt_coefficient_mu 9.992
_exptl_absorpt_correction_T_max 1.00000
_exptl_absorpt_correction_T_min 0.80205
_exptl_absorpt_correction_type multi-scan
_exptl_absorpt_process_details
;
The symmetry employed for this shelxl refinement is uniquely defined
by the following loop, which should always be used as a source of
symmetry information in preference to the above space-group names.
They are only intended as comments.
;
_exptl_crystal_colour yellow
_exptl_crystal_density_diffrn 1.717
_exptl_crystal_description block
_exptl_crystal_F_000 4800
_exptl_crystal_size_max 0.129
_exptl_crystal_size_mid 0.103
_exptl_crystal_size_min 0.033
_refine_diff_density_max 2.288
_refine_diff_density_min -2.619
_refine_diff_density_rms 0.141
_refine_ls_extinction_method none
_refine_ls_goodness_of_fit_ref 1.127
_refine_ls_hydrogen_treatment constr
_refine_ls_matrix_type full
_refine_ls_number_parameters 2310
_refine_ls_number_reflns 33274
_refine_ls_number_restraints 457
_refine_ls_restrained_S_all 1.123
_refine_ls_R_factor_all 0.0789
_refine_ls_R_factor_gt 0.0641
_refine_ls_shift/su_max 0.002
_refine_ls_shift/su_mean 0.000
_refine_ls_structure_factor_coef Fsqd
_refine_ls_weighting_details 'w=1/[\s^2^(Fo^2^)+(0.0235P)^2^+68.4757P] where P=(Fo^2^+2Fc^2^)/3'
_refine_ls_weighting_scheme calc
_refine_ls_wR_factor_gt 0.1334
_refine_ls_wR_factor_ref 0.1414
_reflns_Friedel_coverage 0.000
_reflns_number_gt 27534
_reflns_number_total 33274
_reflns_threshold_expression 'I > 2\s(I)'
_cod_data_source_file c8cc04164d2.cif
_cod_data_source_block Compound_8
_cod_database_code 7124480
_shelx_shelxl_version_number 2014/7
_shelx_space_group_comment
;
The symmetry employed for this shelxl refinement is uniquely defined
by the following loop, which should always be used as a source of
symmetry information in preference to the above space-group names.
They are only intended as comments.
;

loop_
_space_group_symop_operation_xyz
'x, y, z'
'-x, -y, -z'

loop_
_atom_site_label
_atom_site_type_symbol
_atom_site_fract_x
_atom_site_fract_y
_atom_site_fract_z
_atom_site_U_iso_or_equiv
_atom_site_adp_type
_atom_site_occupancy
_atom_site_site_symmetry_order
_atom_site_calc_flag
_atom_site_refinement_flags_posn
_atom_site_refinement_flags_adp
_atom_site_refinement_flags_occupancy
_atom_site_disorder_assembly
_atom_site_disorder_group
W1 W 0.38558(4) 0.13607(2) 0.25656(2) 0.04057(11) Uani 1 1 d . . . . .
W2 W 0.25178(6) 0.34910(2) 0.17295(2) 0.05579(15) Uani 1 1 d . . . . .
O2 O 0.6683(7) 0.1093(3) 0.2811(3) 0.063(2) Uani 1 1 d . . . . .
O3 O 0.4093(11) 0.4175(4) 0.2009(4) 0.091(3) Uani 1 1 d . . . . .
O1 O 0.3362(10) 0.1379(4) 0.3529(3) 0.086(3) Uani 1 1 d . . . . .
O4 O 0.4757(11) 0.3507(5) 0.1051(5) 0.109(4) Uani 1 1 d . . . . .
N3 N 0.1848(7) 0.1443(3) 0.2407(3) 0.044(2) Uani 1 1 d . . . . .
N4 N 0.1360(7) 0.1109(3) 0.2271(3) 0.0383(17) Uani 1 1 d . . . . .
N7 N 0.1435(8) 0.4140(3) 0.1231(3) 0.0417(19) Uani 1 1 d . . . . .
N2 N 0.2926(7) 0.0386(3) 0.2518(2) 0.0335(16) Uani 1 1 d . . . . .
N5 N 0.4062(7) 0.1281(3) 0.1912(3) 0.0350(16) Uani 1 1 d . . . . .
N1 N 0.3512(7) 0.0546(3) 0.2800(3) 0.0350(16) Uani 1 1 d . . . . .
N9 N 0.1240(11) 0.3097(3) 0.1491(3) 0.055(3) Uani 1 1 d . . . . .
N12 N -0.0325(11) 0.3625(3) 0.2003(3) 0.058(3) Uani 1 1 d . . . . .
N6 N 0.3198(7) 0.1053(3) 0.1777(3) 0.0352(16) Uani 1 1 d . . . . .
N10 N 0.0001(10) 0.3228(3) 0.1457(3) 0.050(2) Uani 1 1 d . . . . .
N8 N 0.0164(8) 0.4127(3) 0.1214(3) 0.0423(19) Uani 1 1 d . . . . .
C33 C 0.1763(11) 0.4559(3) 0.0904(3) 0.045(2) Uani 1 1 d . . . . .
N11 N 0.0873(12) 0.3541(3) 0.2163(3) 0.063(3) Uani 1 1 d . . . . .
C19 C 0.3039(8) -0.0104(3) 0.2663(3) 0.038(2) Uani 1 1 d . . . . .
C13 C 0.4510(10) 0.1345(4) 0.1215(3) 0.048(2) Uani 1 1 d . . . . .
H13 H 0.4911 0.1428 0.0937 0.057 Uiso 1 1 calc R U . . .
C12 C 0.4845(9) 0.1456(4) 0.1565(4) 0.043(2) Uani 1 1 d . . . . .
C23 C -0.0205(10) 0.1561(4) 0.2415(4) 0.053(3) Uani 1 1 d . . . . .
H23 H -0.1007 0.1686 0.2455 0.063 Uiso 1 1 calc R U . . .
C32 C 0.3063(11) 0.4702(4) 0.0827(4) 0.060(3) Uani 1 1 d . . . . .
H32A H 0.3099 0.5008 0.0582 0.090 Uiso 1 1 calc R U . . .
H32B H 0.3351 0.4735 0.1089 0.090 Uiso 1 1 calc R U . . .
H32C H 0.3585 0.4456 0.0759 0.090 Uiso 1 1 calc R U . . .
C17 C 0.3946(9) 0.0144(4) 0.3131(3) 0.043(2) Uani 1 1 d . . . . .
C15 C 0.2707(10) 0.0863(4) 0.1113(3) 0.046(2) Uani 1 1 d . . . . .
H15A H 0.3051 0.0930 0.0817 0.069 Uiso 1 1 calc R U . . .
H15B H 0.2727 0.0516 0.1270 0.069 Uiso 1 1 calc R U . . .
H15C H 0.1860 0.0998 0.1097 0.069 Uiso 1 1 calc R U . . .
C22 C 0.0903(10) 0.1726(4) 0.2486(4) 0.055(3) Uani 1 1 d . . . . .
C38 C 0.1471(14) 0.2687(4) 0.1389(4) 0.063(4) Uani 1 1 d . . . . .
C3 C 0.3554(10) 0.1362(4) 0.3174(4) 0.056(3) Uani 1 1 d . . . . .
C24 C 0.0101(9) 0.1178(4) 0.2274(3) 0.043(2) Uani 1 1 d . . . . .
C20 C 0.2516(11) -0.0390(4) 0.2422(4) 0.053(3) Uani 1 1 d . . . . .
H20A H 0.2699 -0.0733 0.2581 0.079 Uiso 1 1 calc R U . . .
H20B H 0.1628 -0.0322 0.2403 0.079 Uiso 1 1 calc R U . . .
H20C H 0.2886 -0.0299 0.2128 0.079 Uiso 1 1 calc R U . . .
C4 C 0.5641(11) 0.1183(4) 0.2725(4) 0.051(3) Uani 1 1 d . . . . .
C9 C 0.7282(15) 0.2352(6) 0.3065(5) 0.086(4) Uani 1 1 d . U . A 1
C39 C 0.0341(15) 0.2552(4) 0.1309(4) 0.070(4) Uani 1 1 d . . . . .
H39 H 0.0219 0.2280 0.1238 0.083 Uiso 1 1 calc R U . . .
C16 C 0.4635(11) 0.0165(4) 0.3513(3) 0.054(3) Uani 1 1 d . . . . .
H16A H 0.4862 -0.0160 0.3711 0.081 Uiso 1 1 calc R U . . .
H16B H 0.5375 0.0337 0.3402 0.081 Uiso 1 1 calc R U . . .
H16C H 0.4109 0.0332 0.3669 0.081 Uiso 1 1 calc R U . . .
C2 C 0.3503(18) 0.3007(5) 0.2088(5) 0.092(6) Uani 1 1 d . . . . .
C1 C 0.4291(12) 0.1988(4) 0.2430(5) 0.062(4) Uani 1 1 d . . . . .
C21 C 0.1095(12) 0.2148(5) 0.2620(5) 0.068(4) Uani 1 1 d . . . . .
H21A H 0.0300 0.2302 0.2661 0.102 Uiso 1 1 calc R U . . .
H21B H 0.1533 0.2033 0.2894 0.102 Uiso 1 1 calc R U . . .
H21C H 0.1576 0.2379 0.2393 0.102 Uiso 1 1 calc R U . . .
C37 C 0.2716(16) 0.2445(5) 0.1375(5) 0.095(6) Uani 1 1 d . . . . .
H37A H 0.2645 0.2165 0.1295 0.142 Uiso 1 1 calc R U . . .
H37B H 0.3239 0.2668 0.1158 0.142 Uiso 1 1 calc R U . . .
H37C H 0.3078 0.2342 0.1662 0.142 Uiso 1 1 calc R U . . .
C5 C 0.3506(13) 0.3940(5) 0.1901(5) 0.069(4) Uani 1 1 d . . . . .
C6 C 0.3907(15) 0.3500(6) 0.1276(6) 0.082(5) Uani 1 1 d . . . . .
C10 C 0.8260(18) 0.2005(8) 0.3358(6) 0.117(6) Uani 1 1 d . U . . .
C27 C 0.077(2) 0.3470(5) 0.2601(4) 0.085(5) Uani 1 1 d . . . . .
C29 C -0.1186(17) 0.3610(5) 0.2346(4) 0.078(4) Uani 1 1 d . . . . .
C31 C -0.2513(16) 0.3696(7) 0.2274(6) 0.108(7) Uani 1 1 d . . . B 1
H31A H -0.2669 0.3742 0.1971 0.162 Uiso 1 1 calc R U . B 1
H31B H -0.2934 0.3420 0.2471 0.162 Uiso 1 1 calc R U . B 1
H31C H -0.2818 0.3983 0.2332 0.162 Uiso 1 1 calc R U . B 1
C35 C -0.0267(12) 0.4533(4) 0.0881(4) 0.051(3) Uani 1 1 d . . . . .
C34 C 0.0704(11) 0.4808(4) 0.0681(4) 0.051(3) Uani 1 1 d . . . . .
H34 H 0.0666 0.5104 0.0442 0.061 Uiso 1 1 calc R U . . .
C14 C 0.3469(9) 0.1089(3) 0.1354(3) 0.039(2) Uani 1 1 d . . . . .
C18 C 0.3666(10) -0.0267(4) 0.3053(4) 0.047(2) Uani 1 1 d . . . . .
H18 H 0.3865 -0.0591 0.3230 0.056 Uiso 1 1 calc R U . . .
C11 C 0.5955(11) 0.1742(5) 0.1583(4) 0.064(3) Uani 1 1 d . . . . .
H11A H 0.6407 0.1837 0.1303 0.097 Uiso 1 1 calc R U . . .
H11B H 0.5654 0.2029 0.1643 0.097 Uiso 1 1 calc R U . . .
H11C H 0.6498 0.1540 0.1814 0.097 Uiso 1 1 calc R U . . .
C36 C -0.1634(12) 0.4633(5) 0.0774(5) 0.070(4) Uani 1 1 d . . . . .
H36A H -0.1753 0.4937 0.0529 0.105 Uiso 1 1 calc R U . . .
H36B H -0.1909 0.4375 0.0697 0.105 Uiso 1 1 calc R U . . .
H36C H -0.2109 0.4651 0.1029 0.105 Uiso 1 1 calc R U . . .
C25 C -0.0720(9) 0.0869(4) 0.2160(4) 0.051(3) Uani 1 1 d . . . . .
H25A H -0.1575 0.0983 0.2183 0.076 Uiso 1 1 calc R U . . .
H25B H -0.0529 0.0886 0.1861 0.076 Uiso 1 1 calc R U . . .
H25C H -0.0591 0.0537 0.2361 0.076 Uiso 1 1 calc R U . . .
C40 C -0.0584(15) 0.2891(5) 0.1351(4) 0.068(4) Uani 1 1 d . . . . .
C41 C -0.1946(16) 0.2940(8) 0.1286(6) 0.117(8) Uani 1 1 d . . . . .
H41A H -0.2181 0.2672 0.1214 0.175 Uiso 1 1 calc R U . . .
H41B H -0.2380 0.2938 0.1555 0.175 Uiso 1 1 calc R U . . .
H41C H -0.2161 0.3241 0.1048 0.175 Uiso 1 1 calc R U . . .
C28 C -0.0475(19) 0.3524(5) 0.2712(4) 0.089(6) Uani 1 1 d . . . . .
H28 H -0.0789 0.3505 0.2992 0.107 Uiso 1 1 calc R U . . .
C26 C 0.187(2) 0.3360(6) 0.2886(5) 0.119(8) Uani 1 1 d . . . . .
H26A H 0.1605 0.3323 0.3184 0.179 Uiso 1 1 calc R U . . .
H26B H 0.2317 0.3064 0.2885 0.179 Uiso 1 1 calc R U . . .
H26C H 0.2416 0.3624 0.2771 0.179 Uiso 1 1 calc R U . . .
B2 B -0.0529(13) 0.3694(5) 0.1525(4) 0.051(3) Uani 1 1 d . . . . .
H2 H -0.1423 0.3748 0.1466 0.061 Uiso 1 1 calc R U . . .
B1 B 0.2230(10) 0.0761(4) 0.2115(4) 0.038(2) Uani 1 1 d . . . . .
H1 H 0.1743 0.0591 0.1978 0.046 Uiso 1 1 calc R U . . .
As1 As 0.51352(17) 0.25921(6) 0.22904(5) 0.0424(5) Uani 0.680(4) 1 d . . P A 1
C7 C 0.5027(17) 0.2559(7) 0.2926(5) 0.055(4) Uani 0.680(4) 1 d . U P A 1
C8 C 0.6053(18) 0.2190(7) 0.3197(5) 0.057(4) Uani 0.680(4) 1 d . U P A 1
As As 0.4241(4) 0.25363(13) 0.26586(13) 0.0508(12) Uani 0.320(4) 1 d . . P A 2
C8A C 0.697(5) 0.2381(19) 0.2601(16) 0.083(9) Uani 0.320(4) 1 d . U P A 2
C7A C 0.587(4) 0.2732(17) 0.2336(13) 0.067(6) Uani 0.320(4) 1 d . U P A 2
W4 W 0.96352(4) 0.15000(2) 0.01353(2) 0.03331(9) Uani 1 1 d . . . . .
W3 W 1.02758(4) 0.36874(2) -0.08284(2) 0.03987(10) Uani 1 1 d . . . . .
O104 O 0.6838(6) 0.1243(3) 0.0369(3) 0.0550(19) Uani 1 1 d . . . . .
O102 O 0.7863(8) 0.4166(3) -0.0518(4) 0.075(3) Uani 1 1 d . . . . .
O103 O 0.9482(9) 0.1595(3) 0.1073(3) 0.062(2) Uani 1 1 d . . . . .
O101 O 0.8415(10) 0.3579(5) -0.1492(4) 0.099(4) Uani 1 1 d . . . . .
N111 N 1.1673(6) 0.1573(3) 0.0015(2) 0.0299(15) Uani 1 1 d . . . . .
N112 N 1.2403(7) 0.1248(3) -0.0119(3) 0.0345(16) Uani 1 1 d . . . . .
N107 N 1.0310(7) 0.0685(3) 0.0425(2) 0.0328(16) Uani 1 1 d . . . . .
N108 N 1.1140(7) 0.0508(3) 0.0174(3) 0.0361(17) Uani 1 1 d . . . . .
N109 N 0.9803(7) 0.1369(3) -0.0495(3) 0.0339(16) Uani 1 1 d . . . . .
N110 N 1.0846(7) 0.1132(3) -0.0603(2) 0.0336(16) Uani 1 1 d . . . . .
N105 N 1.2011(8) 0.3365(3) -0.1047(3) 0.0428(19) Uani 1 1 d . . . . .
N106 N 1.3092(8) 0.3601(3) -0.1126(3) 0.0444(19) Uani 1 1 d . . . . .
N103 N 1.1612(8) 0.3873(3) -0.0435(3) 0.0398(18) Uani 1 1 d . . . . .
N104 N 1.2708(8) 0.4078(3) -0.0629(3) 0.048(2) Uani 1 1 d . . . . .
N101 N 1.0881(9) 0.4402(3) -0.1357(3) 0.044(2) Uani 1 1 d . . . . .
N102 N 1.2139(8) 0.4456(3) -0.1433(3) 0.0446(19) Uani 1 1 d . . . . .
C102 C 0.9001(9) 0.2130(4) -0.0028(4) 0.054(3) Uani 1 1 d . . . . .
C135 C 0.9108(9) 0.1548(4) -0.0868(3) 0.039(2) Uani 1 1 d . . . . .
C101 C 0.9573(12) 0.3168(4) -0.0460(5) 0.067(4) Uani 1 1 d . . . . .
C132 C 1.1366(9) 0.0025(3) 0.0386(4) 0.042(2) Uani 1 1 d . . . . .
C136 C 0.9735(10) 0.1423(4) -0.1202(3) 0.045(2) Uani 1 1 d . . . . .
H136 H 0.9474 0.1501 -0.1491 0.054 Uiso 1 1 calc R U . . .
C142 C 1.2431(9) 0.1877(3) 0.0071(3) 0.039(2) Uani 1 1 d . . . . .
C131 C 1.0652(10) -0.0120(4) 0.0777(4) 0.047(2) Uani 1 1 d . . . . .
H131 H 1.0606 -0.0434 0.0987 0.056 Uiso 1 1 calc R U . . .
C137 C 1.0809(9) 0.1164(4) -0.1024(3) 0.038(2) Uani 1 1 d . . . . .
C141 C 1.3641(9) 0.1753(4) -0.0032(3) 0.046(2) Uani 1 1 d . . . . .
H141 H 1.4348 0.1911 -0.0026 0.055 Uiso 1 1 calc R U . . .
C140 C 1.3600(9) 0.1349(4) -0.0145(3) 0.042(2) Uani 1 1 d . . . . .
C130 C 1.0020(10) 0.0307(3) 0.0787(3) 0.042(2) Uani 1 1 d . . . . .
C122 C 1.0324(11) 0.4777(4) -0.1678(3) 0.048(2) Uani 1 1 d . . . . .
C106 C 0.7865(9) 0.1328(4) 0.0277(3) 0.042(2) Uani 1 1 d . . . . .
C134 C 0.7870(10) 0.1822(5) -0.0872(4) 0.059(3) Uani 1 1 d . . . . .
H13A H 0.7522 0.1919 -0.1161 0.089 Uiso 1 1 calc R U . . .
H13B H 0.7317 0.1616 -0.0653 0.089 Uiso 1 1 calc R U . . .
H13C H 0.7979 0.2107 -0.0805 0.089 Uiso 1 1 calc R U . . .
C113 C 1.0482(13) 0.3664(5) 0.0295(4) 0.067(4) Uani 1 1 d . . . . .
H11D H 1.0604 0.3686 0.0579 0.100 Uiso 1 1 calc R U . . .
H11E H 0.9726 0.3850 0.0172 0.100 Uiso 1 1 calc R U . . .
H11F H 1.0422 0.3329 0.0332 0.100 Uiso 1 1 calc R U . . .
C114 C 1.1568(13) 0.3864(4) -0.0013(4) 0.057(3) Uani 1 1 d . . . . .
C121 C 1.1190(12) 0.5067(4) -0.1956(4) 0.058(3) Uani 1 1 d . . . . .
H121 H 1.1029 0.5350 -0.2202 0.069 Uiso 1 1 calc R U . . .
C126 C 1.3558(13) 0.2889(4) -0.1174(4) 0.064(4) Uani 1 1 d . . . . .
H126 H 1.3999 0.2622 -0.1212 0.077 Uiso 1 1 calc R U . . .
C116 C 1.3323(13) 0.4193(5) -0.0333(4) 0.061(3) Uani 1 1 d . . . . .
C123 C 0.8933(12) 0.4859(5) -0.1709(4) 0.063(3) Uani 1 1 d . . . . .
H12A H 0.8724 0.5147 -0.1962 0.094 Uiso 1 1 calc R U . . .
H12B H 0.8599 0.4582 -0.1740 0.094 Uiso 1 1 calc R U . . .
H12C H 0.8584 0.4900 -0.1443 0.094 Uiso 1 1 calc R U . . .
C127 C 1.2283(11) 0.2929(4) -0.1080(4) 0.050(3) Uani 1 1 d . . . . .
C139 C 1.4642(9) 0.1055(5) -0.0273(4) 0.057(3) Uani 1 1 d . . . . .
H13D H 1.5420 0.1190 -0.0271 0.086 Uiso 1 1 calc R U . . .
H13E H 1.4663 0.0724 -0.0066 0.086 Uiso 1 1 calc R U . . .
H13F H 1.4513 0.1060 -0.0566 0.086 Uiso 1 1 calc R U . . .
C105 C 0.9569(9) 0.1553(3) 0.0730(4) 0.043(2) Uani 1 1 d . . . . .
C119 C 1.2343(12) 0.4857(5) -0.1798(4) 0.057(3) Uani 1 1 d . . . . .
C138 C 1.1863(10) 0.0939(4) -0.1241(3) 0.049(2) Uani 1 1 d . . . . .
H13G H 1.1664 0.1000 -0.1543 0.073 Uiso 1 1 calc R U . . .
H13H H 1.2628 0.1082 -0.1237 0.073 Uiso 1 1 calc R U . . .
H13I H 1.1958 0.0593 -0.1081 0.073 Uiso 1 1 calc R U . . .
C125 C 1.4042(12) 0.3307(5) -0.1200(4) 0.060(3) Uani 1 1 d . . . . .
C103 C 0.9149(11) 0.3622(5) -0.1256(5) 0.064(3) Uani 1 1 d . . . . .
C124 C 1.5353(12) 0.3471(6) -0.1311(5) 0.079(4) Uani 1 1 d . . . . .
H12D H 1.5892 0.3213 -0.1352 0.119 Uiso 1 1 calc R U . . .
H12E H 1.5354 0.3754 -0.1580 0.119 Uiso 1 1 calc R U . . .
H12F H 1.5646 0.3550 -0.1073 0.119 Uiso 1 1 calc R U . . .
C117 C 1.4524(14) 0.4437(7) -0.0442(5) 0.088(5) Uani 1 1 d . . . . .
H11G H 1.4796 0.4485 -0.0184 0.131 Uiso 1 1 calc R U . . .
H11H H 1.5145 0.4236 -0.0533 0.131 Uiso 1 1 calc R U . . .
H11I H 1.4401 0.4748 -0.0679 0.131 Uiso 1 1 calc R U . . .
C104 C 0.8784(11) 0.4011(4) -0.0638(4) 0.055(3) Uani 1 1 d . . . . .
C110 C 0.4822(19) 0.3098(7) 0.0136(8) 0.118(6) Uani 1 1 d . U . . .
C109 C 0.5481(15) 0.2592(6) 0.0290(5) 0.082(4) Uani 1 1 d . U . C 1
C143 C 1.1981(11) 0.2296(4) 0.0215(4) 0.058(3) Uani 1 1 d . . . . .
H14A H 1.2682 0.2467 0.0234 0.087 Uiso 1 1 calc R U . . .
H14B H 1.1414 0.2515 0.0002 0.087 Uiso 1 1 calc R U . . .
H14C H 1.1562 0.2172 0.0500 0.087 Uiso 1 1 calc R U . . .
C133 C 1.2207(11) -0.0281(4) 0.0192(4) 0.054(3) Uani 1 1 d . . . . .
H13J H 1.2243 -0.0614 0.0394 0.081 Uiso 1 1 calc R U . . .
H13K H 1.1888 -0.0261 -0.0085 0.081 Uiso 1 1 calc R U . . .
H13L H 1.3029 -0.0164 0.0144 0.081 Uiso 1 1 calc R U . . .
C128 C 1.1343(12) 0.2568(4) -0.1027(4) 0.064(3) Uani 1 1 d . . . . .
H12G H 1.1749 0.2282 -0.1065 0.096 Uiso 1 1 calc R U . . .
H12H H 1.0956 0.2479 -0.0736 0.096 Uiso 1 1 calc R U . . .
H12I H 1.0719 0.2710 -0.1247 0.096 Uiso 1 1 calc R U . . .
C129 C 0.9124(11) 0.0357(4) 0.1145(4) 0.055(3) Uani 1 1 d . . . . .
H12J H 0.9046 0.0042 0.1375 0.083 Uiso 1 1 calc R U . . .
H12K H 0.9432 0.0575 0.1268 0.083 Uiso 1 1 calc R U . . .
H12L H 0.8322 0.0484 0.1021 0.083 Uiso 1 1 calc R U . . .
C118 C 1.3635(14) 0.4997(5) -0.1970(5) 0.085(5) Uani 1 1 d . . . . .
H11J H 1.3585 0.5290 -0.2230 0.127 Uiso 1 1 calc R U . . .
H11K H 1.4078 0.5051 -0.1745 0.127 Uiso 1 1 calc R U . . .
H11L H 1.4069 0.4739 -0.2046 0.127 Uiso 1 1 calc R U . . .
C115 C 1.2619(13) 0.4060(5) 0.0054(4) 0.064(3) Uani 1 1 d . . . . .
H115 H 1.2815 0.4096 0.0316 0.077 Uiso 1 1 calc R U . . .
B101 B 1.1800(10) 0.0867(4) -0.0244(4) 0.036(2) Uani 1 1 d . . . . .
H101 H 1.2443 0.0686 -0.0360 0.043 Uiso 1 1 calc R U . . .
B100 B 1.3081(12) 0.4112(5) -0.1104(4) 0.047(3) Uani 1 1 d . . . . .
H100 H 1.3915 0.4234 -0.1181 0.056 Uiso 1 1 calc R U . . .
As10 As 0.8018(2) 0.27657(8) -0.03272(9) 0.0445(8) Uani 0.463(4) 1 d . . P C 1
C107 C 0.762(2) 0.2856(10) 0.0248(9) 0.055(5) Uani 0.463(4) 1 d . U P C 1
C108 C 0.660(3) 0.2554(11) 0.0504(10) 0.070(5) Uani 0.463(4) 1 d . U P C 1
As11 As 0.85226(18) 0.27423(6) 0.00570(6) 0.0357(6) Uani 0.537(4) 1 d . . P C 2
C112 C 0.605(2) 0.2566(9) -0.0139(9) 0.064(5) Uani 0.537(4) 1 d . U P C 2
C111 C 0.7072(19) 0.2896(8) -0.0328(8) 0.051(4) Uani 0.537(4) 1 d . U P C 2
W7 W 0.00607(5) 0.33557(2) 0.43125(2) 0.04583(11) Uani 1 1 d . . . . .
W8 W -0.00020(4) 0.12130(2) 0.55559(2) 0.04153(11) Uani 1 1 d . . . . .
O30 O -0.2780(7) 0.0933(3) 0.5808(3) 0.061(2) Uani 1 1 d . . . . .
O31 O -0.0132(10) 0.1500(4) 0.6405(4) 0.089(3) Uani 1 1 d . . . . .
O32 O -0.2240(10) 0.3972(4) 0.4528(4) 0.101(4) Uani 1 1 d . . . . .
O33 O -0.1836(9) 0.3029(5) 0.3797(4) 0.101(4) Uani 1 1 d . . . . .
N311 N 0.0162(8) 0.0956(4) 0.4994(3) 0.048(2) Uani 1 1 d . . . . .
N304 N 0.2821(8) 0.3253(4) 0.3965(3) 0.051(2) Uani 1 1 d . . . . .
N310 N 0.2734(8) 0.0999(4) 0.5251(3) 0.050(2) Uani 1 1 d . . . . .
N309 N 0.2001(8) 0.1325(3) 0.5372(3) 0.045(2) Uani 1 1 d . . . . .
N312 N 0.1131(8) 0.0646(4) 0.4951(3) 0.049(2) Uani 1 1 d . . . . .
N305 N 0.1457(10) 0.3659(3) 0.4592(3) 0.054(2) Uani 1 1 d . . . . .
N306 N 0.2503(10) 0.3849(4) 0.4349(3) 0.064(3) Uani 1 1 d . . . . .
N307 N 0.0787(7) 0.0428(3) 0.5939(3) 0.0423(19) Uani 1 1 d . . . . .
N303 N 0.1764(7) 0.3005(3) 0.4103(3) 0.0407(18) Uani 1 1 d . . . . .
N308 N 0.1756(7) 0.0239(3) 0.5744(3) 0.044(2) Uani 1 1 d . . . . .
N302 N 0.1786(10) 0.4086(3) 0.3571(3) 0.053(2) Uani 1 1 d . . . . .
N301 N 0.0540(9) 0.4019(3) 0.3691(3) 0.051(2) Uani 1 1 d . . . . .
C313 C -0.0403(11) 0.0173(4) 0.6665(4) 0.054(3) Uani 1 1 d . . . . .
H31D H -0.0375 -0.0108 0.6936 0.081 Uiso 1 1 calc R U . . .
H31E H -0.0261 0.0458 0.6728 0.081 Uiso 1 1 calc R U . . .
H31F H -0.1208 0.0214 0.6538 0.081 Uiso 1 1 calc R U . . .
C315 C 0.1432(10) -0.0303(4) 0.6415(4) 0.048(2) Uani 1 1 d . . . . .
H315 H 0.1490 -0.0583 0.6670 0.058 Uiso 1 1 calc R U . . .
C325 C 0.3880(12) 0.1604(6) 0.5174(4) 0.069(4) Uani 1 1 d . . . . .
H325 H 0.4545 0.1803 0.5115 0.083 Uiso 1 1 calc R U . . .
C326 C 0.2697(11) 0.1696(5) 0.5326(4) 0.056(3) Uani 1 1 d . . . . .
C324 C 0.3879(12) 0.1161(6) 0.5126(4) 0.069(4) Uani 1 1 d . . . . .
C321 C 0.0979(13) 0.0535(5) 0.4589(4) 0.065(4) Uani 1 1 d . . . . .
C356 C 0.1874(15) 0.4448(5) 0.3173(4) 0.066(4) Uani 1 1 d . . . . .
C357 C 0.0711(16) 0.4613(5) 0.3035(4) 0.079(4) Uani 1 1 d . . . . .
H357 H 0.0490 0.4864 0.2771 0.095 Uiso 1 1 calc R U . . .
C320 C -0.0103(13) 0.0791(6) 0.4390(4) 0.077(5) Uani 1 1 d . . . . .
H320 H -0.0438 0.0791 0.4131 0.092 Uiso 1 1 calc R U . . .
C358 C -0.0090(13) 0.4339(5) 0.3361(4) 0.063(3) Uani 1 1 d . . . . .
C319 C -0.0579(11) 0.1045(6) 0.4650(4) 0.066(4) Uani 1 1 d . . . . .
C316 C 0.2164(10) -0.0206(4) 0.6032(4) 0.050(3) Uani 1 1 d . . . . .
C327 C 0.2176(13) 0.2135(5) 0.5425(6) 0.083(5) Uani 1 1 d . . . . .
H32D H 0.2814 0.2360 0.5372 0.124 Uiso 1 1 calc R U . . .
H32E H 0.1488 0.2291 0.5236 0.124 Uiso 1 1 calc R U . . .
H32F H 0.1892 0.2035 0.5731 0.124 Uiso 1 1 calc R U . . .
C318 C -0.1743(12) 0.1376(6) 0.4595(4) 0.082(5) Uani 1 1 d . . . . .
H31G H -0.2152 0.1397 0.4332 0.123 Uiso 1 1 calc R U . . .
H31H H -0.2291 0.1247 0.4849 0.123 Uiso 1 1 calc R U . . .
H31I H -0.1531 0.1695 0.4568 0.123 Uiso 1 1 calc R U . . .
C317 C 0.3175(11) -0.0523(5) 0.5925(5) 0.063(3) Uani 1 1 d . . . . .
H31J H 0.3306 -0.0820 0.6178 0.095 Uiso 1 1 calc R U . . .
H31K H 0.2941 -0.0600 0.5677 0.095 Uiso 1 1 calc R U . . .
H31L H 0.3931 -0.0356 0.5849 0.095 Uiso 1 1 calc R U . . .
C355 C 0.3116(15) 0.4606(6) 0.2948(5) 0.087(5) Uani 1 1 d . . . . .
H35A H 0.3777 0.4414 0.3135 0.130 Uiso 1 1 calc R U . . .
H35B H 0.3183 0.4560 0.2669 0.130 Uiso 1 1 calc R U . . .
H35C H 0.3180 0.4944 0.2898 0.130 Uiso 1 1 calc R U . . .
C360 C 0.046(2) 0.3584(6) 0.5322(4) 0.112(7) Uani 1 1 d . . . . .
H36D H 0.0626 0.3676 0.5568 0.168 Uiso 1 1 calc R U . . .
H36E H -0.0330 0.3737 0.5201 0.168 Uiso 1 1 calc R U . . .
H36F H 0.0430 0.3236 0.5423 0.168 Uiso 1 1 calc R U . . .
C322 C 0.1878(14) 0.0192(6) 0.4450(5) 0.086(5) Uani 1 1 d . . . . .
H32G H 0.1594 0.0165 0.4185 0.130 Uiso 1 1 calc R U . . .
H32H H 0.2691 0.0318 0.4393 0.130 Uiso 1 1 calc R U . . .
H32I H 0.1922 -0.0123 0.4684 0.130 Uiso 1 1 calc R U . . .
C361 C 0.1456(16) 0.3742(6) 0.4976(4) 0.076(4) Uani 1 1 d . . . . .
C323 C 0.4909(13) 0.0889(7) 0.4972(6) 0.109(7) Uani 1 1 d . . . . .
H32J H 0.5637 0.1074 0.4900 0.164 Uiso 1 1 calc R U . . .
H32K H 0.5097 0.0580 0.5203 0.164 Uiso 1 1 calc R U . . .
H32L H 0.4662 0.0839 0.4713 0.164 Uiso 1 1 calc R U . . .
C359 C -0.1498(16) 0.4394(7) 0.3373(6) 0.103(6) Uani 1 1 d . . . . .
H35D H -0.1780 0.4644 0.3103 0.154 Uiso 1 1 calc R U . . .
H35E H -0.1824 0.4091 0.3402 0.154 Uiso 1 1 calc R U . . .
H35F H -0.1785 0.4482 0.3622 0.154 Uiso 1 1 calc R U . . .
C309 C -0.466(2) 0.2797(9) 0.5311(8) 0.137(6) Uani 1 1 d D U . D 1
C362 C 0.2487(19) 0.4003(8) 0.4970(6) 0.108(7) Uani 1 1 d . . . . .
H362 H 0.2698 0.4115 0.5189 0.130 Uiso 1 1 calc R U . . .
C364 C 0.4279(17) 0.4324(8) 0.4380(6) 0.118(8) Uani 1 1 d . . . . .
H36G H 0.4592 0.4449 0.4586 0.177 Uiso 1 1 calc R U . . .
H36H H 0.4904 0.4102 0.4320 0.177 Uiso 1 1 calc R U . . .
H36I H 0.4078 0.4590 0.4109 0.177 Uiso 1 1 calc R U . . .
C306 C -0.1123(10) 0.3157(6) 0.3968(5) 0.069(4) Uani 1 1 d . . . . .
C301 C -0.0549(12) 0.2864(5) 0.4780(5) 0.072(4) Uani 1 1 d . . . . .
C314 C 0.0583(9) 0.0103(4) 0.6346(3) 0.041(2) Uani 1 1 d . . . . .
C303 C -0.0040(11) 0.1384(5) 0.6099(4) 0.057(3) Uani 1 1 d . . . . .
C304 C -0.1772(11) 0.1025(4) 0.5726(4) 0.050(3) Uani 1 1 d . . . . .
C350 C 0.1130(12) 0.2172(5) 0.4237(5) 0.068(4) Uani 1 1 d . . . . .
H35G H 0.1528 0.1876 0.4218 0.101 Uiso 1 1 calc R U . . .
H35H H 0.0829 0.2112 0.4537 0.101 Uiso 1 1 calc R U . . .
H35I H 0.0442 0.2280 0.4040 0.101 Uiso 1 1 calc R U . . .
C302 C -0.0706(11) 0.1813(5) 0.5329(5) 0.074(4) Uani 1 1 d . . . . .
C351 C 0.2042(10) 0.2553(4) 0.4109(4) 0.049(2) Uani 1 1 d . . . . .
C353 C 0.3739(12) 0.2954(5) 0.3891(5) 0.066(3) Uani 1 1 d . . . . .
C352 C 0.3283(12) 0.2510(5) 0.3977(4) 0.064(3) Uani 1 1 d . . . . .
H352 H 0.3718 0.2234 0.3953 0.077 Uiso 1 1 calc R U . . .
C305 C -0.1398(13) 0.3743(4) 0.4449(5) 0.068(4) Uani 1 1 d . . . . .
C363 C 0.3120(17) 0.4059(6) 0.4579(6) 0.088(5) Uani 1 1 d . . . . .
C354 C 0.5016(13) 0.3132(7) 0.3732(6) 0.099(6) Uani 1 1 d . . . . .
H35J H 0.5554 0.2871 0.3697 0.149 Uiso 1 1 calc R U . . .
H35K H 0.4953 0.3399 0.3452 0.149 Uiso 1 1 calc R U . . .
H35L H 0.5354 0.3239 0.3946 0.149 Uiso 1 1 calc R U . . .
B4 B 0.2207(11) 0.0513(5) 0.5280(4) 0.051(3) Uani 1 1 d . . . . .
H4 H 0.2865 0.0313 0.5192 0.061 Uiso 1 1 calc R U . . .
B10 B 0.2815(12) 0.3792(5) 0.3902(5) 0.055(3) Uani 1 1 d . . . . .
H10 H 0.3633 0.3915 0.3787 0.067 Uiso 1 1 calc R U . . .
As13 As -0.1462(2) 0.24474(8) 0.53205(7) 0.0749(8) Uani 0.695(4) 1 d . . P D 1
C311 C -0.303(3) 0.2380(12) 0.4999(10) 0.118(7) Uani 0.695(4) 1 d . U P D 1
C312 C -0.396(3) 0.2836(13) 0.4893(11) 0.137(7) Uani 0.695(4) 1 d . U P D 1
As12 As -0.1940(3) 0.23983(13) 0.49543(10) 0.0366(11) Uani 0.305(4) 1 d . . P D 2
C308 C -0.330(6) 0.301(2) 0.5380(19) 0.111(11) Uani 0.305(4) 1 d . U P D 2
C307 C -0.247(6) 0.254(3) 0.551(2) 0.117(9) Uani 0.305(4) 1 d . U P D 2
W6 W 0.47988(4) 0.16642(2) 0.77013(2) 0.04217(11) Uani 1 1 d . . . . .
O204 O 0.4501(9) 0.1829(4) 0.8609(3) 0.078(3) Uani 1 1 d . . . . .
N211 N 0.2767(7) 0.1668(3) 0.7625(3) 0.0411(19) Uani 1 1 d . . . . .
N212 N 0.2294(7) 0.1300(3) 0.7546(3) 0.0385(17) Uani 1 1 d . . . . .
N209 N 0.4889(7) 0.1474(3) 0.7098(3) 0.0385(17) Uani 1 1 d . . . . .
N210 N 0.4015(7) 0.1191(3) 0.7039(3) 0.0367(17) Uani 1 1 d . . . . .
N208 N 0.3920(7) 0.0612(3) 0.7839(3) 0.0363(17) Uani 1 1 d . . . . .
N207 N 0.4597(7) 0.0843(3) 0.8049(3) 0.0359(17) Uani 1 1 d . . . . .
C258 C 0.4070(9) 0.1203(4) 0.6621(3) 0.045(2) Uani 1 1 d . . . . .
C263 C 0.1028(9) 0.1368(4) 0.7541(3) 0.042(2) Uani 1 1 d . . . . .
C262 C 0.0711(10) 0.1790(4) 0.7613(4) 0.050(3) Uani 1 1 d . . . . .
H262 H -0.0094 0.1928 0.7626 0.060 Uiso 1 1 calc R U . . .
C252 C 0.4678(10) 0.0033(4) 0.8442(3) 0.047(2) Uani 1 1 d . . . . .
H252 H 0.4858 -0.0269 0.8663 0.056 Uiso 1 1 calc R U . . .
C254 C 0.3998(9) 0.0128(4) 0.8068(4) 0.047(2) Uani 1 1 d . . . . .
C257 C 0.5017(11) 0.1489(4) 0.6405(4) 0.054(3) Uani 1 1 d . . . . .
H257 H 0.5278 0.1558 0.6110 0.064 Uiso 1 1 calc R U . . .
C253 C 0.3415(11) -0.0230(4) 0.7920(4) 0.056(3) Uani 1 1 d . . . . .
H25X H 0.3583 -0.0554 0.8131 0.084 Uiso 1 1 calc R U . . .
H25Y H 0.2529 -0.0155 0.7901 0.084 Uiso 1 1 calc R U . . .
H25Z H 0.3761 -0.0209 0.7634 0.084 Uiso 1 1 calc R U . . .
C259 C 0.3263(12) 0.0913(4) 0.6463(4) 0.057(3) Uani 1 1 d . . . . .
H25D H 0.3451 0.0974 0.6154 0.086 Uiso 1 1 calc R U . . .
H25E H 0.3421 0.0572 0.6633 0.086 Uiso 1 1 calc R U . . .
H25F H 0.2401 0.1009 0.6501 0.086 Uiso 1 1 calc R U . . .
C255 C 0.6555(13) 0.1979(5) 0.6643(5) 0.086(5) Uani 1 1 d . . . . .
H25G H 0.6893 0.2073 0.6345 0.128 Uiso 1 1 calc R U . . .
H25H H 0.6243 0.2266 0.6700 0.128 Uiso 1 1 calc R U . . .
H25I H 0.7198 0.1808 0.6848 0.128 Uiso 1 1 calc R U . . .
C201 C 0.4098(16) 0.3312(5) 0.6999(5) 0.088(6) Uani 1 1 d . . . . .
C251 C 0.5038(10) 0.0481(4) 0.8419(3) 0.047(2) Uani 1 1 d . . . . .
C264 C 0.0214(10) 0.1015(4) 0.7481(4) 0.053(3) Uani 1 1 d . . . . .
H26D H -0.0645 0.1132 0.7488 0.079 Uiso 1 1 calc R U . . .
H26E H 0.0416 0.0981 0.7200 0.079 Uiso 1 1 calc R U . . .
H26F H 0.0346 0.0703 0.7716 0.079 Uiso 1 1 calc R U . . .
C261 C 0.1809(9) 0.1975(4) 0.7662(4) 0.049(3) Uani 1 1 d . . . . .
C250 C 0.5847(13) 0.0592(5) 0.8731(4) 0.068(4) Uani 1 1 d . . . . .
H25J H 0.6072 0.0295 0.8973 0.102 Uiso 1 1 calc R U . . .
H25K H 0.6588 0.0732 0.8574 0.102 Uiso 1 1 calc R U . . .
H25L H 0.5394 0.0818 0.8845 0.102 Uiso 1 1 calc R U . . .
C256 C 0.5517(11) 0.1655(4) 0.6700(4) 0.055(3) Uani 1 1 d . . . . .
C206 C 0.4594(10) 0.1755(4) 0.8280(4) 0.052(3) Uani 1 1 d . . . . .
C260 C 0.1996(13) 0.2442(5) 0.7746(6) 0.082(5) Uani 1 1 d . . . . .
H26G H 0.1199 0.2609 0.7761 0.123 Uiso 1 1 calc R U . . .
H26H H 0.2411 0.2360 0.8021 0.123 Uiso 1 1 calc R U . . .
H26I H 0.2496 0.2650 0.7507 0.123 Uiso 1 1 calc R U . . .
C202 C 0.5097(10) 0.2318(4) 0.7455(5) 0.062(3) Uani 1 1 d . . . . .
C205 C 0.6621(13) 0.1554(4) 0.7814(4) 0.061(3) Uani 1 1 d . . . . .
B3 B 0.3151(10) 0.0920(4) 0.7437(4) 0.040(2) Uani 1 1 d . . . . .
H3 H 0.2648 0.0707 0.7354 0.048 Uiso 1 1 calc R U . . .
As15 As 0.57150(19) 0.29665(7) 0.71961(6) 0.0494(6) Uani 0.643(4) 1 d . . P E 1
C280 C 0.572(2) 0.3057(9) 0.7769(7) 0.069(5) Uani 0.619(16) 1 d . U P E 1
As14 As 0.4986(5) 0.29324(15) 0.75897(14) 0.0730(16) Uani 0.357(4) 1 d . . P E 2
O205 O 0.7683(7) 0.1504(4) 0.7887(4) 0.080(3) Uani 1 1 d . . . F 2
W5 W 0.30144(7) 0.37448(2) 0.66195(2) 0.06503(17) Uani 1 1 d . . . . .
O202 O 0.5070(13) 0.3671(7) 0.5916(6) 0.150(7) Uani 1 1 d . . . . .
N201 N 0.1819(10) 0.4335(3) 0.6074(3) 0.053(2) Uani 1 1 d . . . . .
N206 N 0.0441(12) 0.3409(4) 0.6473(3) 0.063(3) Uani 1 1 d . . . . .
N203 N 0.1491(13) 0.3871(4) 0.7053(3) 0.070(3) Uani 1 1 d . . . . .
N202 N 0.0561(12) 0.4307(4) 0.6105(4) 0.070(3) Uani 1 1 d . . . . .
N205 N 0.1681(13) 0.3266(4) 0.6521(3) 0.069(3) Uani 1 1 d . . . . .
N204 N 0.0260(14) 0.3939(4) 0.6929(4) 0.079(4) Uani 1 1 d . . . . .
C227 C 0.0693(18) 0.2689(5) 0.6430(4) 0.085(5) Uani 1 1 d . . . . .
H227 H 0.0535 0.2395 0.6407 0.102 Uiso 1 1 calc R U . . .
C226 C 0.1837(17) 0.2827(4) 0.6484(4) 0.077(5) Uani 1 1 d . . . . .
C221 C 0.2056(17) 0.4733(5) 0.5723(5) 0.078(4) Uani 1 1 d . U . . .
C229 C -0.0171(16) 0.3058(6) 0.6414(5) 0.079(5) Uani 1 1 d . . . . .
C204 C 0.4275(18) 0.3674(8) 0.6166(7) 0.106(7) Uani 1 1 d . . . . .
C220 C 0.3319(15) 0.4880(7) 0.5581(5) 0.094(5) Uani 1 1 d . U . . .
H22A H 0.3285 0.5175 0.5323 0.141 Uiso 1 1 calc R U . . .
H22B H 0.3706 0.4936 0.5817 0.141 Uiso 1 1 calc R U . . .
H22C H 0.3797 0.4626 0.5511 0.141 Uiso 1 1 calc R U . . .
C231 C 0.148(2) 0.3925(5) 0.7453(5) 0.093(6) Uani 1 1 d . . . . .
C222 C 0.0941(16) 0.4966(6) 0.5539(5) 0.087(5) Uani 1 1 d . U . . .
H222 H 0.0848 0.5255 0.5293 0.104 Uiso 1 1 calc R U . . .
C232 C 0.026(2) 0.4046(6) 0.7565(5) 0.107(7) Uani 1 1 d . . . . .
H232 H 0.0003 0.4105 0.7821 0.128 Uiso 1 1 calc R U . . .
C233 C -0.049(2) 0.4062(6) 0.7228(6) 0.098(6) Uani 1 1 d . . . . .
C234 C -0.189(2) 0.4193(7) 0.7154(7) 0.120(8) Uani 1 1 d . . . . .
H23A H -0.2260 0.4269 0.7400 0.181 Uiso 1 1 calc R U . . .
H23B H -0.2002 0.4471 0.6884 0.181 Uiso 1 1 calc R U . . .
H23C H -0.2271 0.3921 0.7132 0.181 Uiso 1 1 calc R U . . .
C228 C -0.1519(17) 0.3108(9) 0.6333(8) 0.151(12) Uani 1 1 d . . . G 1
H22D H -0.1762 0.2817 0.6301 0.226 Uiso 1 1 calc R U . G 1
H22E H -0.1977 0.3156 0.6579 0.226 Uiso 1 1 calc R U . G 1
H22F H -0.1696 0.3383 0.6066 0.226 Uiso 1 1 calc R U . G 1
C224 C -0.139(2) 0.4770(10) 0.5718(8) 0.167(12) Uani 1 1 d . U . . .
H22G H -0.1788 0.4511 0.5950 0.250 Uiso 1 1 calc R U . . .
H22H H -0.1700 0.5078 0.5735 0.250 Uiso 1 1 calc R U . . .
H22I H -0.1581 0.4764 0.5434 0.250 Uiso 1 1 calc R U . . .
C225 C 0.3024(18) 0.2547(6) 0.6516(6) 0.123(9) Uani 1 1 d . . . . .
H22J H 0.2904 0.2245 0.6479 0.184 Uiso 1 1 calc R U . . .
H22K H 0.3591 0.2730 0.6288 0.184 Uiso 1 1 calc R U . . .
H22L H 0.3364 0.2479 0.6802 0.184 Uiso 1 1 calc R U . . .
C223 C 0.0023(17) 0.4702(6) 0.5775(6) 0.093(5) Uani 1 1 d . U . . .
C230 C 0.263(2) 0.3869(6) 0.7701(5) 0.118(8) Uani 1 1 d . . . . .
H23D H 0.2418 0.3921 0.7974 0.177 Uiso 1 1 calc R U . . .
H23E H 0.3010 0.3546 0.7766 0.177 Uiso 1 1 calc R U . . .
H23F H 0.3195 0.4104 0.7525 0.177 Uiso 1 1 calc R U . . .
B5 B -0.0079(19) 0.3908(6) 0.6480(5) 0.073(4) Uani 1 1 d . . . . .
H5 H -0.0986 0.3947 0.6446 0.088 Uiso 1 1 calc R U . . .
C211 C 0.889(2) 0.2748(10) 0.8113(9) 0.154(9) Uani 1 1 d . U . . .
C210 C 0.786(2) 0.2924(8) 0.7896(7) 0.112(5) Uani 1 1 d . U . E 1
C281 C 0.679(2) 0.2720(9) 0.8059(7) 0.068(5) Uani 0.619(16) 1 d . U P E 1
C209 C 0.803(5) 0.279(2) 0.7477(17) 0.110(10) Uani 0.381(16) 1 d . U P E 2
O201 O 0.4675(15) 0.4532(5) 0.6705(5) 0.129(5) Uani 1 1 d . . . . .
C203 C 0.4046(18) 0.4259(6) 0.6675(6) 0.097(6) Uani 1 1 d . . . . .
C208 C 0.666(4) 0.3096(17) 0.7261(13) 0.082(6) Uani 0.381(16) 1 d . U P E 2
C310 C -0.562(3) 0.3185(11) 0.5193(11) 0.212(11) Uani 1 1 d D U . . .

loop_
_atom_site_aniso_label
_atom_site_aniso_U_11
_atom_site_aniso_U_22
_atom_site_aniso_U_33
_atom_site_aniso_U_23
_atom_site_aniso_U_13
_atom_site_aniso_U_12
W1 0.0375(2) 0.0355(2) 0.0536(3) -0.0218(2) -0.01090(19) 0.00365(17)
W2 0.0897(4) 0.0329(2) 0.0512(3) -0.0213(2) -0.0301(3) 0.0084(2)
O2 0.039(5) 0.068(5) 0.077(6) -0.019(4) -0.021(4) 0.007(4)
O3 0.108(9) 0.082(7) 0.111(9) -0.060(7) -0.037(7) -0.012(6)
O1 0.098(8) 0.108(8) 0.070(6) -0.057(6) 0.000(6) -0.005(6)
O4 0.081(8) 0.141(12) 0.124(11) -0.077(10) -0.019(7) 0.030(8)
N3 0.024(4) 0.055(5) 0.065(6) -0.038(4) -0.004(4) 0.006(3)
N4 0.024(4) 0.047(4) 0.052(5) -0.028(4) 0.000(3) -0.003(3)
N7 0.055(5) 0.029(4) 0.041(4) -0.013(3) -0.004(4) -0.001(3)
N2 0.028(4) 0.035(4) 0.038(4) -0.015(3) 0.004(3) -0.005(3)
N5 0.028(4) 0.035(4) 0.042(4) -0.013(3) -0.007(3) 0.001(3)
N1 0.027(4) 0.034(4) 0.044(4) -0.013(3) -0.003(3) -0.006(3)
N9 0.097(8) 0.029(4) 0.042(5) -0.014(4) -0.022(5) -0.003(4)
N12 0.094(8) 0.043(5) 0.039(5) -0.017(4) 0.011(5) -0.024(5)
N6 0.035(4) 0.030(4) 0.038(4) -0.010(3) -0.005(3) 0.003(3)
N10 0.081(7) 0.035(4) 0.038(4) -0.015(4) 0.001(4) -0.019(4)
N8 0.047(5) 0.038(4) 0.042(4) -0.015(4) 0.010(4) -0.009(4)
C33 0.068(7) 0.030(5) 0.036(5) -0.011(4) 0.006(5) -0.008(4)
N11 0.126(10) 0.033(4) 0.033(5) -0.015(4) -0.007(5) -0.012(5)
C19 0.025(5) 0.040(5) 0.047(5) -0.015(4) 0.013(4) -0.007(4)
C13 0.049(6) 0.040(5) 0.041(5) -0.001(4) -0.001(5) 0.003(4)
C12 0.036(5) 0.037(5) 0.053(6) -0.012(4) -0.008(4) -0.001(4)
C23 0.039(6) 0.059(7) 0.064(7) -0.030(6) -0.002(5) 0.012(5)
C32 0.059(7) 0.048(6) 0.074(8) -0.023(6) 0.007(6) -0.009(5)
C17 0.033(5) 0.041(5) 0.048(6) -0.010(4) 0.005(4) 0.001(4)
C15 0.044(6) 0.051(6) 0.049(6) -0.027(5) -0.001(5) 0.006(4)
C22 0.036(6) 0.063(7) 0.073(8) -0.037(6) -0.007(5) 0.011(5)
C38 0.124(12) 0.027(5) 0.041(6) -0.013(4) -0.027(6) -0.006(6)
C3 0.041(6) 0.059(7) 0.078(9) -0.036(6) -0.007(6) -0.004(5)
C24 0.032(5) 0.057(6) 0.041(5) -0.019(5) -0.001(4) -0.002(4)
C20 0.055(7) 0.043(6) 0.067(7) -0.030(5) 0.016(5) -0.010(5)
C4 0.066(8) 0.035(5) 0.052(6) -0.013(5) -0.008(5) -0.006(5)
C9 0.078(8) 0.100(9) 0.061(7) -0.005(7) -0.009(6) -0.012(7)
C39 0.138(13) 0.034(6) 0.042(6) -0.016(5) -0.003(7) -0.025(7)
C16 0.060(7) 0.052(6) 0.039(6) -0.005(5) -0.005(5) -0.001(5)
C2 0.169(17) 0.043(7) 0.077(9) -0.033(7) -0.074(10) 0.017(8)
C1 0.069(8) 0.039(6) 0.087(9) -0.026(6) -0.048(7) 0.000(5)
C21 0.064(8) 0.058(7) 0.095(10) -0.045(7) -0.009(7) 0.006(6)
C37 0.153(16) 0.061(8) 0.091(10) -0.054(8) -0.075(11) 0.057(9)
C5 0.070(9) 0.061(8) 0.086(10) -0.038(7) -0.026(7) 0.008(6)
C6 0.080(11) 0.079(10) 0.099(12) -0.050(9) -0.047(9) 0.036(8)
C10 0.095(12) 0.153(15) 0.071(10) -0.004(10) 0.000(9) -0.007(11)
C27 0.173(18) 0.051(7) 0.041(7) -0.028(6) -0.010(9) -0.008(9)
C29 0.117(13) 0.068(8) 0.048(7) -0.021(6) 0.026(8) -0.020(8)
C31 0.104(14) 0.136(17) 0.100(13) -0.067(12) 0.061(11) -0.034(12)
C35 0.071(8) 0.035(5) 0.048(6) -0.018(5) -0.003(5) 0.008(5)
C34 0.078(8) 0.028(5) 0.044(6) -0.011(4) -0.001(5) -0.001(5)
C14 0.036(5) 0.029(4) 0.049(5) -0.013(4) -0.001(4) 0.004(4)
C18 0.043(6) 0.039(5) 0.051(6) -0.010(5) 0.000(5) 0.009(4)
C11 0.048(7) 0.059(7) 0.078(9) -0.011(6) 0.000(6) -0.022(6)
C36 0.065(8) 0.066(8) 0.073(9) -0.019(7) -0.008(7) 0.013(6)
C25 0.033(5) 0.063(7) 0.059(7) -0.026(6) 0.003(5) -0.001(5)
C40 0.104(11) 0.067(8) 0.044(6) -0.026(6) 0.010(6) -0.048(8)
C41 0.109(14) 0.164(19) 0.125(15) -0.100(15) 0.055(12) -0.088(14)
C28 0.165(18) 0.066(9) 0.035(7) -0.021(6) 0.032(9) -0.017(10)
C26 0.22(2) 0.082(11) 0.066(10) -0.041(9) -0.048(13) 0.001(13)
B2 0.052(7) 0.058(7) 0.041(6) -0.016(6) 0.011(5) -0.013(6)
B1 0.029(5) 0.043(6) 0.047(6) -0.020(5) 0.000(4) -0.006(4)
As1 0.0540(11) 0.0354(8) 0.0393(9) -0.0128(7) -0.0086(7) -0.0090(7)
C7 0.066(9) 0.067(8) 0.042(7) -0.026(6) -0.010(6) -0.014(7)
C8 0.069(9) 0.068(8) 0.040(7) -0.025(6) -0.004(6) -0.016(7)
As 0.063(3) 0.0384(19) 0.058(2) -0.0244(17) -0.0199(18) 0.0043(16)
C8A 0.070(16) 0.092(16) 0.069(15) -0.009(15) 0.004(14) -0.015(15)
C7A 0.067(11) 0.074(11) 0.055(10) -0.012(10) -0.011(10) -0.018(11)
W4 0.0305(2) 0.03022(19) 0.0415(2) -0.01564(17) 0.00413(16) -0.00587(15)
W3 0.0447(3) 0.0323(2) 0.0441(2) -0.01687(18) 0.00642(19) -0.00259(17)
O104 0.030(4) 0.069(5) 0.071(5) -0.030(4) 0.014(3) -0.020(3)
O102 0.048(5) 0.050(5) 0.122(8) -0.031(5) 0.041(5) -0.003(4)
O103 0.090(6) 0.057(5) 0.052(5) -0.034(4) 0.013(4) -0.019(4)
O101 0.062(7) 0.157(12) 0.104(9) -0.075(9) 0.002(6) -0.029(7)
N111 0.023(4) 0.033(4) 0.037(4) -0.017(3) 0.013(3) -0.010(3)
N112 0.025(4) 0.045(4) 0.039(4) -0.021(3) 0.002(3) -0.004(3)
N107 0.027(4) 0.031(4) 0.040(4) -0.015(3) -0.008(3) 0.009(3)
N108 0.033(4) 0.034(4) 0.049(5) -0.025(4) -0.007(3) 0.001(3)
N109 0.024(4) 0.032(4) 0.040(4) -0.006(3) -0.003(3) -0.003(3)
N110 0.031(4) 0.044(4) 0.029(4) -0.018(3) -0.003(3) -0.001(3)
N105 0.041(5) 0.046(5) 0.043(5) -0.021(4) 0.010(4) 0.002(4)
N106 0.044(5) 0.049(5) 0.041(4) -0.019(4) 0.001(4) 0.004(4)
N103 0.041(5) 0.043(4) 0.039(4) -0.020(4) -0.007(3) 0.006(3)
N104 0.043(5) 0.062(6) 0.045(5) -0.026(4) -0.006(4) -0.001(4)
N101 0.065(6) 0.034(4) 0.034(4) -0.016(3) -0.004(4) 0.003(4)
N102 0.048(5) 0.047(5) 0.040(4) -0.018(4) 0.008(4) -0.005(4)
C102 0.027(5) 0.034(5) 0.093(9) -0.018(5) 0.028(5) -0.009(4)
C135 0.032(5) 0.042(5) 0.040(5) -0.012(4) -0.003(4) -0.006(4)
C101 0.066(8) 0.028(5) 0.101(10) -0.021(6) 0.038(7) -0.016(5)
C132 0.039(5) 0.036(5) 0.054(6) -0.016(4) -0.015(4) 0.001(4)
C136 0.050(6) 0.038(5) 0.044(5) -0.010(4) -0.006(4) -0.008(4)
C142 0.045(6) 0.035(5) 0.040(5) -0.015(4) 0.004(4) -0.012(4)
C131 0.053(6) 0.038(5) 0.049(6) -0.014(4) -0.002(5) -0.009(4)
C137 0.036(5) 0.047(5) 0.038(5) -0.020(4) -0.002(4) -0.008(4)
C141 0.037(6) 0.055(6) 0.050(6) -0.021(5) 0.001(4) -0.018(4)
C140 0.033(5) 0.055(6) 0.044(5) -0.024(5) 0.001(4) -0.011(4)
C130 0.054(6) 0.035(5) 0.039(5) -0.013(4) -0.005(4) -0.009(4)
C122 0.057(7) 0.053(6) 0.036(5) -0.018(5) -0.005(5) -0.004(5)
C106 0.042(6) 0.043(5) 0.045(5) -0.021(4) 0.005(4) -0.005(4)
C134 0.033(6) 0.076(8) 0.058(7) -0.014(6) -0.004(5) 0.013(5)
C113 0.095(10) 0.066(8) 0.036(6) -0.019(5) 0.015(6) 0.006(7)
C114 0.090(9) 0.045(6) 0.036(5) -0.021(5) -0.004(6) 0.017(6)
C121 0.081(9) 0.046(6) 0.039(6) -0.008(5) 0.001(6) -0.007(6)
C126 0.086(9) 0.054(7) 0.046(6) -0.018(5) 0.006(6) 0.026(6)
C116 0.071(8) 0.068(8) 0.052(7) -0.032(6) -0.007(6) -0.004(6)
C123 0.077(9) 0.062(7) 0.044(6) -0.016(5) -0.006(6) 0.012(6)
C127 0.064(7) 0.038(5) 0.045(6) -0.019(4) 0.010(5) 0.011(5)
C139 0.029(5) 0.079(8) 0.076(8) -0.043(7) -0.003(5) -0.001(5)
C105 0.042(6) 0.034(5) 0.060(7) -0.023(5) 0.011(5) -0.008(4)
C119 0.062(8) 0.061(7) 0.046(6) -0.016(5) 0.014(5) -0.021(6)
C138 0.059(7) 0.052(6) 0.042(6) -0.024(5) 0.002(5) -0.009(5)
C125 0.066(8) 0.069(8) 0.045(6) -0.028(6) -0.005(5) 0.018(6)
C103 0.038(6) 0.095(10) 0.079(9) -0.055(8) 0.010(6) -0.014(6)
C124 0.048(8) 0.094(11) 0.085(10) -0.026(8) 0.011(7) 0.016(7)
C117 0.073(10) 0.135(15) 0.079(10) -0.062(10) -0.007(8) -0.024(10)
C104 0.063(8) 0.030(5) 0.062(7) -0.005(5) 0.006(6) -0.011(5)
C110 0.093(11) 0.093(11) 0.143(14) -0.015(11) 0.013(11) -0.006(9)
C109 0.073(8) 0.082(8) 0.083(8) -0.019(7) 0.007(7) -0.016(6)
C143 0.052(7) 0.052(6) 0.084(9) -0.039(6) 0.004(6) -0.016(5)
C133 0.053(7) 0.038(5) 0.069(7) -0.018(5) -0.007(5) 0.003(5)
C128 0.087(9) 0.046(6) 0.068(8) -0.036(6) 0.022(7) -0.005(6)
C129 0.062(7) 0.046(6) 0.050(6) -0.010(5) 0.014(5) -0.011(5)
C118 0.087(11) 0.076(10) 0.077(10) -0.009(8) 0.029(8) -0.043(8)
C115 0.077(9) 0.078(9) 0.045(6) -0.034(6) -0.009(6) 0.005(7)
B101 0.032(5) 0.042(6) 0.039(5) -0.022(5) -0.008(4) 0.010(4)
B100 0.046(7) 0.054(7) 0.045(6) -0.021(5) 0.008(5) -0.012(5)
As10 0.0460(17) 0.0356(12) 0.0535(15) -0.0189(11) -0.0056(11) 0.0035(10)
C107 0.044(9) 0.065(10) 0.060(10) -0.031(8) 0.010(8) -0.002(8)
C108 0.060(10) 0.071(10) 0.077(10) -0.023(9) -0.001(9) -0.014(9)
As11 0.0363(11) 0.0279(9) 0.0427(11) -0.0132(8) 0.0031(8) -0.0017(7)
C112 0.058(11) 0.054(10) 0.081(12) -0.024(10) 0.012(10) -0.013(9)
C111 0.031(8) 0.062(9) 0.070(9) -0.036(8) -0.001(7) 0.000(7)
W7 0.0487(3) 0.0446(2) 0.0432(3) -0.0156(2) 0.0073(2) -0.0050(2)
W8 0.0385(2) 0.0490(3) 0.0400(2) -0.0193(2) 0.00738(18) -0.01031(19)
O30 0.035(4) 0.077(6) 0.063(5) -0.017(4) 0.009(4) -0.008(4)
O31 0.096(8) 0.111(9) 0.088(7) -0.074(7) 0.010(6) 0.003(6)
O32 0.082(7) 0.071(6) 0.144(11) -0.042(7) 0.051(7) 0.008(5)
O33 0.050(6) 0.171(13) 0.112(9) -0.081(9) 0.007(6) -0.038(7)
N311 0.045(5) 0.071(6) 0.032(4) -0.020(4) 0.002(4) -0.019(4)
N304 0.044(5) 0.063(6) 0.047(5) -0.020(4) 0.006(4) -0.010(4)
N310 0.037(5) 0.079(6) 0.052(5) -0.042(5) 0.022(4) -0.028(4)
N309 0.043(5) 0.059(5) 0.041(5) -0.026(4) 0.009(4) -0.016(4)
N312 0.048(5) 0.076(6) 0.041(5) -0.038(5) 0.015(4) -0.026(5)
N305 0.073(7) 0.049(5) 0.044(5) -0.022(4) 0.000(4) -0.005(5)
N306 0.071(7) 0.078(7) 0.057(6) -0.036(6) -0.009(5) -0.017(6)
N307 0.034(4) 0.061(5) 0.035(4) -0.023(4) 0.000(3) 0.008(4)
N303 0.036(4) 0.053(5) 0.036(4) -0.018(4) 0.010(3) -0.015(4)
N308 0.029(4) 0.063(6) 0.052(5) -0.035(5) 0.010(4) -0.005(4)
N302 0.067(6) 0.051(5) 0.045(5) -0.021(4) 0.007(4) -0.015(4)
N301 0.058(6) 0.044(5) 0.049(5) -0.013(4) -0.001(4) -0.004(4)
C313 0.053(7) 0.060(7) 0.045(6) -0.015(5) 0.014(5) -0.002(5)
C315 0.049(6) 0.060(6) 0.043(6) -0.028(5) -0.006(5) 0.002(5)
C325 0.050(7) 0.108(11) 0.064(8) -0.040(8) 0.010(6) -0.041(7)
C326 0.044(6) 0.067(7) 0.061(7) -0.028(6) -0.003(5) -0.012(5)
C324 0.046(7) 0.111(11) 0.067(8) -0.053(8) 0.018(6) -0.026(7)
C321 0.068(8) 0.100(10) 0.048(6) -0.047(7) 0.021(6) -0.050(8)
C356 0.101(11) 0.060(7) 0.036(6) -0.015(5) 0.009(6) -0.018(7)
C357 0.114(13) 0.058(8) 0.050(7) -0.001(6) 0.001(8) -0.012(8)
C320 0.070(9) 0.136(14) 0.035(6) -0.035(7) 0.011(6) -0.055(9)
C358 0.064(8) 0.066(8) 0.057(7) -0.021(6) -0.006(6) 0.004(6)
C319 0.049(7) 0.108(11) 0.038(6) -0.017(6) 0.005(5) -0.043(7)
C316 0.034(5) 0.064(7) 0.066(7) -0.042(6) 0.002(5) -0.005(5)
C327 0.069(9) 0.082(10) 0.120(13) -0.060(10) 0.007(9) -0.035(8)
C318 0.054(8) 0.125(13) 0.054(8) -0.012(8) -0.007(6) -0.032(8)
C317 0.047(7) 0.082(9) 0.082(9) -0.056(8) -0.001(6) 0.004(6)
C355 0.105(13) 0.086(11) 0.064(9) -0.022(8) 0.037(8) -0.037(9)
C360 0.21(2) 0.100(13) 0.043(8) -0.046(8) 0.015(10) -0.002(13)
C322 0.097(11) 0.130(14) 0.070(9) -0.078(10) 0.032(8) -0.042(10)
C361 0.109(12) 0.087(10) 0.046(7) -0.039(7) -0.004(7) -0.006(9)
C323 0.056(9) 0.163(18) 0.148(17) -0.102(15) 0.064(10) -0.051(10)
C359 0.096(13) 0.096(13) 0.094(12) -0.009(10) -0.028(10) 0.016(10)
C309 0.136(13) 0.128(12) 0.118(11) -0.025(10) 0.022(10) 0.032(10)
C362 0.142(18) 0.141(17) 0.079(11) -0.078(12) -0.016(11) -0.023(14)
C364 0.109(15) 0.146(18) 0.131(16) -0.072(14) -0.008(12) -0.076(14)
C306 0.027(6) 0.108(11) 0.078(9) -0.041(8) 0.002(6) -0.010(6)
C301 0.058(8) 0.057(7) 0.105(11) -0.036(7) 0.031(7) -0.012(6)
C314 0.036(5) 0.055(6) 0.032(5) -0.018(4) -0.001(4) 0.000(4)
C303 0.045(6) 0.063(7) 0.060(7) -0.020(6) 0.012(5) -0.004(5)
C304 0.056(7) 0.047(6) 0.043(6) -0.011(5) 0.003(5) -0.003(5)
C350 0.070(9) 0.058(7) 0.077(9) -0.028(7) 0.022(7) -0.021(6)
C302 0.032(6) 0.055(7) 0.128(12) -0.026(8) 0.033(7) -0.027(5)
C351 0.049(6) 0.053(6) 0.047(6) -0.022(5) 0.006(5) 0.003(5)
C353 0.047(7) 0.084(9) 0.073(8) -0.034(7) 0.015(6) -0.014(6)
C352 0.054(7) 0.073(8) 0.065(8) -0.028(7) 0.012(6) 0.003(6)
C305 0.076(9) 0.043(6) 0.077(9) -0.012(6) 0.008(7) -0.006(6)
C363 0.102(13) 0.094(12) 0.089(11) -0.053(10) -0.012(9) -0.027(9)
C354 0.052(9) 0.122(15) 0.136(16) -0.061(13) 0.034(9) -0.029(9)
B4 0.035(6) 0.081(9) 0.055(7) -0.049(7) 0.029(5) -0.018(6)
B10 0.040(7) 0.068(8) 0.062(8) -0.025(7) -0.001(6) -0.021(6)
As13 0.0868(17) 0.0605(13) 0.0607(13) -0.0098(10) 0.0334(12) 0.0039(11)
C311 0.098(13) 0.121(14) 0.111(13) -0.023(11) 0.010(11) 0.015(11)
C312 0.123(14) 0.141(14) 0.118(13) -0.024(12) 0.019(11) 0.025(11)
As12 0.034(2) 0.049(2) 0.0258(17) -0.0108(14) -0.0035(12) -0.0066(14)
C308 0.118(19) 0.123(19) 0.089(17) -0.050(16) 0.058(16) 0.021(17)
C307 0.111(15) 0.121(15) 0.101(14) -0.029(13) 0.024(13) 0.022(13)
W6 0.0318(2) 0.0424(2) 0.0616(3) -0.0300(2) -0.00345(19) -0.00040(17)
O204 0.086(7) 0.088(7) 0.088(7) -0.066(6) -0.006(5) -0.001(5)
N211 0.021(4) 0.056(5) 0.057(5) -0.036(4) 0.001(3) 0.002(3)
N212 0.033(4) 0.047(4) 0.042(4) -0.024(4) 0.004(3) -0.006(3)
N209 0.032(4) 0.036(4) 0.046(5) -0.013(3) 0.000(3) 0.001(3)
N210 0.034(4) 0.034(4) 0.044(4) -0.017(3) 0.002(3) -0.002(3)
N208 0.033(4) 0.042(4) 0.041(4) -0.023(4) 0.003(3) -0.005(3)
N207 0.036(4) 0.033(4) 0.041(4) -0.015(3) 0.008(3) -0.013(3)
C258 0.039(5) 0.051(6) 0.049(6) -0.026(5) -0.001(4) 0.014(4)
C263 0.032(5) 0.061(6) 0.041(5) -0.027(5) 0.002(4) -0.002(4)
C262 0.030(5) 0.077(8) 0.050(6) -0.032(6) -0.001(4) 0.004(5)
C252 0.044(6) 0.048(6) 0.042(5) -0.011(5) -0.009(4) 0.011(4)
C254 0.034(5) 0.045(6) 0.066(7) -0.027(5) 0.014(5) -0.005(4)
C257 0.063(7) 0.050(6) 0.044(6) -0.015(5) 0.002(5) 0.004(5)
C253 0.058(7) 0.036(5) 0.078(8) -0.023(5) -0.008(6) -0.007(5)
C259 0.076(8) 0.065(7) 0.042(6) -0.033(5) -0.004(5) 0.002(6)
C255 0.066(9) 0.062(8) 0.103(12) 0.003(8) 0.011(8) -0.029(7)
C201 0.119(13) 0.059(8) 0.092(10) -0.034(8) -0.081(10) 0.045(8)
C251 0.050(6) 0.052(6) 0.040(5) -0.023(5) 0.005(4) 0.013(5)
C264 0.033(6) 0.071(7) 0.061(7) -0.030(6) 0.006(5) -0.020(5)
C261 0.028(5) 0.064(7) 0.069(7) -0.043(6) -0.006(5) 0.010(4)
C250 0.078(9) 0.074(8) 0.064(8) -0.042(7) -0.026(7) 0.028(7)
C256 0.046(6) 0.048(6) 0.060(7) -0.007(5) 0.006(5) -0.001(5)
C206 0.033(5) 0.049(6) 0.086(9) -0.039(6) -0.005(5) -0.004(4)
C260 0.060(8) 0.087(10) 0.132(14) -0.082(10) -0.019(8) 0.022(7)
C202 0.026(5) 0.039(6) 0.106(10) -0.007(6) -0.011(6) -0.009(4)
C205 0.070(9) 0.051(7) 0.073(8) -0.037(6) 0.008(6) -0.007(6)
B3 0.037(6) 0.042(6) 0.052(7) -0.030(5) 0.008(5) -0.005(4)
As15 0.0624(13) 0.0397(10) 0.0473(11) -0.0154(8) -0.0072(8) -0.0084(8)
C280 0.085(10) 0.096(10) 0.051(8) -0.053(8) -0.025(8) -0.008(9)
As14 0.117(4) 0.057(2) 0.057(2) -0.0289(19) -0.008(2) -0.031(2)
O205 0.023(4) 0.109(8) 0.122(9) -0.060(7) -0.012(4) 0.000(4)
W5 0.1010(5) 0.0486(3) 0.0548(3) -0.0287(3) -0.0210(3) 0.0031(3)
O202 0.091(10) 0.24(2) 0.177(16) -0.148(16) 0.018(10) -0.008(11)
N201 0.082(7) 0.036(5) 0.042(5) -0.013(4) -0.005(5) -0.003(4)
N206 0.099(9) 0.054(6) 0.042(5) -0.023(5) 0.012(5) -0.015(6)
N203 0.126(11) 0.043(5) 0.041(5) -0.018(4) -0.008(6) 0.008(6)
N202 0.088(9) 0.058(6) 0.058(6) -0.016(5) -0.002(6) 0.000(6)
N205 0.129(11) 0.044(5) 0.038(5) -0.018(4) -0.016(6) -0.003(6)
N204 0.129(12) 0.058(7) 0.055(6) -0.030(5) 0.010(7) 0.002(7)
C227 0.158(17) 0.060(8) 0.041(7) -0.019(6) 0.003(8) -0.039(10)
C226 0.143(15) 0.038(6) 0.050(7) -0.016(5) -0.034(8) 0.012(7)
C221 0.111(12) 0.067(8) 0.065(8) -0.032(7) 0.008(8) -0.026(8)
C229 0.104(12) 0.089(11) 0.056(8) -0.039(8) 0.029(8) -0.042(9)
C204 0.093(13) 0.138(17) 0.129(16) -0.097(15) -0.021(12) 0.012(12)
C220 0.093(12) 0.112(14) 0.083(11) -0.040(10) 0.022(9) -0.033(10)
C231 0.19(2) 0.046(7) 0.048(7) -0.029(6) -0.008(10) -0.004(9)
C222 0.105(13) 0.072(9) 0.057(8) 0.007(7) -0.001(8) -0.003(9)
C232 0.19(2) 0.078(11) 0.061(9) -0.044(9) 0.022(12) -0.005(12)
C233 0.157(19) 0.057(8) 0.089(12) -0.040(8) 0.034(12) -0.015(10)
C234 0.15(2) 0.107(15) 0.122(16) -0.068(13) 0.063(15) -0.023(13)
C228 0.097(15) 0.25(3) 0.19(2) -0.17(2) 0.069(15) -0.093(18)
C224 0.103(17) 0.20(3) 0.13(2) 0.003(18) -0.022(15) 0.045(17)
C225 0.179(19) 0.082(11) 0.140(16) -0.081(11) -0.114(15) 0.077(12)
C223 0.091(12) 0.081(10) 0.078(10) 0.004(8) -0.012(9) 0.003(9)
C230 0.24(3) 0.077(10) 0.051(8) -0.040(8) -0.053(12) 0.017(13)
B5 0.100(13) 0.069(10) 0.057(9) -0.032(8) 0.012(8) -0.007(9)
C211 0.124(16) 0.151(17) 0.164(17) -0.032(15) 0.011(14) -0.001(14)
C210 0.110(10) 0.131(11) 0.092(9) -0.035(9) -0.017(8) -0.014(9)
C281 0.069(10) 0.094(10) 0.062(9) -0.049(8) -0.018(8) -0.019(8)
C209 0.117(18) 0.126(18) 0.083(16) -0.033(16) -0.002(16) -0.016(16)
O201 0.169(14) 0.092(9) 0.140(12) -0.043(9) -0.037(10) -0.055(9)
C203 0.127(15) 0.074(10) 0.104(13) -0.043(10) -0.048(11) -0.005(10)
C208 0.090(12) 0.106(12) 0.067(11) -0.046(10) -0.013(10) -0.021(11)
C310 0.20(2) 0.20(2) 0.19(2) -0.021(18) 0.005(18) 0.013(18)

loop_
_atom_type_symbol
_atom_type_description
_atom_type_scat_dispersion_real
_atom_type_scat_dispersion_imag
_atom_type_scat_source
C C 0.0181 0.0091 'International Tables Vol C Tables 4.2.6.8 and 6.1.1.4'
H H 0.0000 0.0000 'International Tables Vol C Tables 4.2.6.8 and 6.1.1.4'
As As -0.9300 1.0051 'International Tables Vol C Tables 4.2.6.8 and 6.1.1.4'
B B 0.0090 0.0039 'International Tables Vol C Tables 4.2.6.8 and 6.1.1.4'
N N 0.0311 0.0180 'International Tables Vol C Tables 4.2.6.8 and 6.1.1.4'
O O 0.0492 0.0322 'International Tables Vol C Tables 4.2.6.8 and 6.1.1.4'
W W -5.4734 5.5774 'International Tables Vol C Tables 4.2.6.8 and 6.1.1.4'

loop_
_geom_angle_atom_site_label_1
_geom_angle_atom_site_label_2
_geom_angle_atom_site_label_3
_geom_angle
C1 W1 C3 84.6(6)
C1 W1 C4 84.0(5)
C3 W1 C4 86.6(5)
C1 W1 N5 102.0(5)
C3 W1 N5 173.2(4)
C4 W1 N5 96.0(4)
C1 W1 N3 104.4(4)
C3 W1 N3 95.0(4)
C4 W1 N3 171.6(4)
N5 W1 N3 81.6(3)
C1 W1 N1 172.7(4)
C3 W1 N1 91.6(4)
C4 W1 N1 89.5(3)
N5 W1 N1 82.1(3)
N3 W1 N1 82.2(3)
C2 W2 C5 86.1(6)
C2 W2 C6 82.7(7)
C5 W2 C6 86.8(6)
C2 W2 N9 102.6(5)
C5 W2 N9 171.3(4)
C6 W2 N9 95.6(5)
C2 W2 N11 103.7(7)
C5 W2 N11 94.5(5)
C6 W2 N11 173.5(5)
N9 W2 N11 82.3(4)
C2 W2 N7 174.3(7)
C5 W2 N7 91.0(4)
C6 W2 N7 92.2(4)
N9 W2 N7 80.5(3)
N11 W2 N7 81.5(3)
C22 N3 N4 108.0(8)
C22 N3 W1 131.3(7)
N4 N3 W1 119.7(6)
C24 N4 N3 109.3(8)
C24 N4 B1 130.4(8)
N3 N4 B1 120.1(7)
C33 N7 N8 106.9(8)
C33 N7 W2 134.3(8)
N8 N7 W2 118.7(6)
C19 N2 N1 110.0(8)
C19 N2 B1 130.3(8)
N1 N2 B1 119.7(7)
C12 N5 N6 105.8(8)
C12 N5 W1 133.1(7)
N6 N5 W1 120.8(6)
C17 N1 N2 106.3(8)
C17 N1 W1 134.4(7)
N2 N1 W1 118.1(5)
N10 N9 C38 108.6(10)
N10 N9 W2 121.3(6)
C38 N9 W2 129.9(9)
N11 N12 C29 109.6(11)
N11 N12 B2 120.1(10)
C29 N12 B2 130.2(13)
C14 N6 N5 109.5(8)
C14 N6 B1 130.5(8)
N5 N6 B1 119.6(8)
N9 N10 C40 109.0(10)
N9 N10 B2 120.6(9)
C40 N10 B2 130.4(12)
C35 N8 N7 108.5(8)
C35 N8 B2 130.1(10)
N7 N8 B2 121.4(9)
N7 C33 C34 109.1(10)
N7 C33 C32 122.3(10)
C34 C33 C32 128.5(10)
C27 N11 N12 107.1(13)
C27 N11 W2 131.8(12)
N12 N11 W2 121.0(7)
N2 C19 C18 107.6(9)
N2 C19 C20 122.9(9)
C18 C19 C20 129.5(10)
C12 C13 C14 106.3(9)
N5 C12 C13 110.8(9)
N5 C12 C11 121.8(10)
C13 C12 C11 127.3(10)
C24 C23 C22 107.4(9)
N1 C17 C18 109.4(9)
N1 C17 C16 122.7(9)
C18 C17 C16 127.9(10)
N3 C22 C23 108.3(10)
N3 C22 C21 122.7(10)
C23 C22 C21 129.0(10)
N9 C38 C39 107.5(13)
N9 C38 C37 124.6(12)
C39 C38 C37 128.0(11)
O1 C3 W1 177.8(12)
N4 C24 C23 107.0(9)
N4 C24 C25 123.5(9)
C23 C24 C25 129.5(10)
O2 C4 W1 178.1(10)
C8 C9 C10 111.7(15)
C38 C39 C40 108.1(10)
W2 C2 As 158.9(10)
W2 C2 As1 156.2(11)
W1 C1 As1 167.3(8)
W1 C1 As 143.7(9)
O3 C5 W2 176.9(13)
O4 C6 W2 173.7(14)
N11 C27 C28 108.7(15)
N11 C27 C26 122.1(18)
C28 C27 C26 129.2(14)
C28 C29 N12 105.0(15)
C28 C29 C31 133.0(14)
N12 C29 C31 121.9(14)
N8 C35 C34 109.2(10)
N8 C35 C36 122.0(11)
C34 C35 C36 128.8(11)
C35 C34 C33 106.3(9)
N6 C14 C13 107.6(9)
N6 C14 C15 122.4(9)
C13 C14 C15 130.0(10)
C19 C18 C17 106.7(9)
N10 C40 C39 106.7(13)
N10 C40 C41 121.6(14)
C39 C40 C41 131.7(12)
C27 C28 C29 109.6(12)
N12 B2 N8 110.0(10)
N12 B2 N10 107.3(10)
N8 B2 N10 109.4(9)
N6 B1 N4 109.4(8)
N6 B1 N2 108.5(8)
N4 B1 N2 109.3(8)
C1 As1 C7 93.5(6)
C1 As1 C2 91.3(5)
C7 As1 C2 97.2(7)
C8 C7 As1 109.8(12)
C9 C8 C7 112.6(15)
C7A As C1 89.0(15)
C7A As C2 83.8(14)
C1 As C2 90.9(5)
C8A C7A As 110(3)
C102 W4 C105 81.9(5)
C102 W4 C106 85.4(4)
C105 W4 C106 84.7(4)
C102 W4 N109 103.7(5)
C105 W4 N109 174.4(3)
C106 W4 N109 96.2(3)
C102 W4 N111 103.1(3)
C105 W4 N111 96.0(3)
C106 W4 N111 171.5(3)
N109 W4 N111 82.2(3)
C102 W4 N107 173.0(4)
C105 W4 N107 92.1(3)
C106 W4 N107 90.4(3)
N109 W4 N107 82.3(3)
N111 W4 N107 81.1(3)
C101 W3 C103 83.3(7)
C101 W3 C104 80.7(5)
C103 W3 C104 84.2(5)
C101 W3 N103 106.0(6)
C103 W3 N103 170.7(5)
C104 W3 N103 96.0(4)
C101 W3 N105 102.3(4)
C103 W3 N105 98.0(4)
C104 W3 N105 176.4(4)
N103 W3 N105 81.4(3)
C101 W3 N101 170.8(5)
C103 W3 N101 89.2(5)
C104 W3 N101 93.3(4)
N103 W3 N101 81.5(3)
N105 W3 N101 84.0(3)
C142 N111 N112 106.9(7)
C142 N111 W4 132.3(6)
N112 N111 W4 120.7(5)
C140 N112 N111 109.8(8)
C140 N112 B101 130.0(8)
N111 N112 B101 120.0(7)
C130 N107 N108 107.1(7)
C130 N107 W4 134.8(7)
N108 N107 W4 117.9(6)
C132 N108 N107 109.2(8)
C132 N108 B101 130.1(8)
N107 N108 B101 120.0(7)
C135 N109 N110 106.0(7)
C135 N109 W4 131.8(6)
N110 N109 W4 121.4(5)
C137 N110 N109 110.0(8)
C137 N110 B101 130.9(8)
N109 N110 B101 119.0(7)
C127 N105 N106 107.7(8)
C127 N105 W3 131.5(8)
N106 N105 W3 120.5(6)
C125 N106 N105 109.3(10)
C125 N106 B100 130.8(10)
N105 N106 B100 119.9(8)
C114 N103 N104 106.5(9)
C114 N103 W3 132.8(8)
N104 N103 W3 120.5(6)
C116 N104 N103 109.6(9)
C116 N104 B100 130.6(10)
N103 N104 B100 119.7(8)
C122 N101 N102 105.6(9)
C122 N101 W3 135.9(8)
N102 N101 W3 117.5(6)
C119 N102 N101 110.2(9)
C119 N102 B100 129.1(10)
N101 N102 B100 120.5(8)
W4 C102 As11 155.4(8)
W4 C102 As10 163.2(8)
N109 C135 C136 108.8(9)
N109 C135 C134 121.3(9)
C136 C135 C134 129.9(10)
W3 C101 As11 160.0(7)
W3 C101 As10 145.5(9)
N108 C132 C131 108.6(9)
N108 C132 C133 122.5(10)
C131 C132 C133 128.8(9)
C137 C136 C135 106.4(9)
N111 C142 C141 109.3(8)
N111 C142 C143 123.4(9)
C141 C142 C143 127.2(9)
C132 C131 C130 104.8(9)
N110 C137 C136 108.7(9)
N110 C137 C138 122.0(9)
C136 C137 C138 129.3(9)
C140 C141 C142 106.6(8)
N112 C140 C141 107.3(9)
N112 C140 C139 123.2(9)
C141 C140 C139 129.5(9)
N107 C130 C131 110.4(9)
N107 C130 C129 122.8(9)
C131 C130 C129 126.8(9)
N101 C122 C121 110.8(11)
N101 C122 C123 122.6(10)
C121 C122 C123 126.5(11)
O104 C106 W4 176.9(9)
N103 C114 C115 108.9(11)
N103 C114 C113 120.6(11)
C115 C114 C113 130.5(11)
C122 C121 C119 106.4(10)
C125 C126 C127 108.0(10)
N104 C116 C115 107.2(12)
N104 C116 C117 123.3(11)
C115 C116 C117 129.5(12)
N105 C127 C126 107.8(10)
N105 C127 C128 124.0(10)
C126 C127 C128 128.2(10)
O103 C105 W4 177.1(10)
N102 C119 C121 106.9(10)
N102 C119 C118 121.9(12)
C121 C119 C118 131.2(12)
N106 C125 C126 107.2(12)
N106 C125 C124 121.8(12)
C126 C125 C124 130.9(12)
O101 C103 W3 175.7(11)
O102 C104 W3 174.5(9)
C108 C109 C110 114(2)
C116 C115 C114 107.8(11)
N112 B101 N110 108.5(8)
N112 B101 N108 109.5(7)
N110 B101 N108 110.0(8)
N104 B100 N102 110.2(9)
N104 B100 N106 108.7(9)
N102 B100 N106 109.1(9)
C107 As10 C102 92.2(9)
C107 As10 C101 93.3(8)
C102 As10 C101 93.5(5)
C108 C107 As10 112.0(19)
C109 C108 C107 118(3)
C102 As11 C111 93.8(7)
C102 As11 C101 96.3(4)
C111 As11 C101 90.2(8)
C112 C111 As11 113.7(17)
C301 W7 C305 83.4(5)
C301 W7 C306 83.8(7)
C305 W7 C306 85.7(6)
C301 W7 N305 105.1(6)
C305 W7 N305 95.6(5)
C306 W7 N305 171.0(5)
C301 W7 N303 103.3(5)
C305 W7 N303 173.2(4)
C306 W7 N303 95.8(4)
N305 W7 N303 81.9(3)
C301 W7 N301 171.7(5)
C305 W7 N301 89.9(4)
C306 W7 N301 90.7(5)
N305 W7 N301 80.4(3)
N303 W7 N301 83.5(3)
C302 W8 C303 81.4(6)
C302 W8 C304 84.1(4)
C303 W8 C304 86.7(5)
C302 W8 N311 104.4(6)
C303 W8 N311 174.1(4)
C304 W8 N311 94.8(4)
C302 W8 N309 102.4(4)
C303 W8 N309 97.1(4)
C304 W8 N309 172.8(4)
N311 W8 N309 80.8(3)
C302 W8 N307 172.4(5)
C303 W8 N307 92.0(4)
C304 W8 N307 91.8(4)
N311 W8 N307 82.2(3)
N309 W8 N307 82.1(3)
C319 N311 N312 107.0(10)
C319 N311 W8 131.2(9)
N312 N311 W8 121.8(6)
C353 N304 N303 109.2(10)
C353 N304 B10 129.9(10)
N303 N304 B10 120.9(9)
N309 N310 C324 110.4(10)
N309 N310 B4 119.7(8)
C324 N310 B4 129.9(10)
C326 N309 N310 106.8(9)
C326 N309 W8 131.9(8)
N310 N309 W8 121.2(6)
C321 N312 N311 109.6(11)
C321 N312 B4 131.5(11)
N311 N312 B4 118.8(8)
C361 N305 N306 107.3(11)
C361 N305 W7 131.4(10)
N306 N305 W7 121.0(7)
C363 N306 N305 108.6(11)
C363 N306 B10 131.0(12)
N305 N306 B10 120.4(9)
C314 N307 N308 107.7(8)
C314 N307 W8 134.1(7)
N308 N307 W8 118.0(6)
C351 N303 N304 107.1(9)
C351 N303 W7 132.3(7)
N304 N303 W7 120.5(7)
C316 N308 N307 109.5(8)
C316 N308 B4 129.4(9)
N307 N308 B4 121.0(9)
C356 N302 N301 109.2(11)
C356 N302 B10 130.5(11)
N301 N302 B10 120.0(9)
C358 N301 N302 105.7(10)
C358 N301 W7 135.5(9)
N302 N301 W7 118.0(7)
C316 C315 C314 106.6(10)
C324 C325 C326 106.2(10)
N309 C326 C325 109.4(11)
N309 C326 C327 121.9(11)
C325 C326 C327 128.7(11)
N310 C324 C325 107.1(11)
N310 C324 C323 124.1(13)
C325 C324 C323 128.9(12)
N312 C321 C320 107.3(12)
N312 C321 C322 123.2(13)
C320 C321 C322 129.5(11)
C357 C356 N302 107.9(12)
C357 C356 C355 130.1(13)
N302 C356 C355 122.1(14)
C356 C357 C358 106.7(12)
C319 C320 C321 106.2(11)
N301 C358 C357 110.5(13)
N301 C358 C359 122.0(13)
C357 C358 C359 127.4(14)
N311 C319 C320 109.9(13)
N311 C319 C318 121.0(12)
C320 C319 C318 129.2(12)
N308 C316 C315 107.3(9)
N308 C316 C317 124.0(11)
C315 C316 C317 128.6(12)
N305 C361 C362 109.0(13)
N305 C361 C360 122.2(14)
C362 C361 C360 128.8(13)
C310 C309 C312 106(3)
C363 C362 C361 106.0(12)
O33 C306 W7 175.6(13)
W7 C301 As13 166.7(8)
W7 C301 As12 141.5(9)
N307 C314 C315 108.8(9)
N307 C314 C313 124.2(9)
C315 C314 C313 126.9(10)
O31 C303 W8 175.7(12)
O30 C304 W8 177.6(11)
W8 C302 As13 157.7(10)
W8 C302 As12 159.2(8)
N303 C351 C352 109.1(10)
N303 C351 C350 123.5(10)
C352 C351 C350 127.4(11)
N304 C353 C352 108.5(11)
N304 C353 C354 120.7(13)
C352 C353 C354 130.8(14)
C353 C352 C351 106.2(12)
O32 C305 W7 179.3(13)
N306 C363 C362 109.1(15)
N306 C363 C364 120.5(15)
C362 C363 C364 130.3(15)
N308 B4 N312 111.1(8)
N308 B4 N310 110.2(8)
N312 B4 N310 107.4(11)
N304 B10 N306 109.1(10)
N304 B10 N302 109.1(9)
N306 B10 N302 108.4(11)
C302 As13 C301 97.2(5)
C302 As13 C311 91.6(10)
C301 As13 C311 97.0(9)
C312 C311 As13 112(3)
C309 C312 C311 107(3)
C301 As12 C307 94(2)
C301 As12 C302 91.4(5)
C307 As12 C302 90(2)
C308 C307 As12 109(4)
C202 W6 C206 86.5(6)
C202 W6 C205 85.4(5)
C206 W6 C205 86.5(5)
C202 W6 N211 103.1(4)
C206 W6 N211 93.7(4)
C205 W6 N211 171.5(4)
C202 W6 N209 100.7(5)
C206 W6 N209 172.3(4)
C205 W6 N209 96.6(4)
N211 W6 N209 82.2(3)
C202 W6 N207 174.3(4)
C206 W6 N207 90.6(4)
C205 W6 N207 89.5(4)
N211 W6 N207 82.0(3)
N209 W6 N207 82.4(3)
C261 N211 N212 107.9(8)
C261 N211 W6 131.8(7)
N212 N211 W6 120.3(6)
N211 N212 C263 109.4(8)
N211 N212 B3 120.7(8)
C263 N212 B3 129.6(8)
C256 N209 N210 105.6(9)
C256 N209 W6 132.9(8)
N210 N209 W6 120.2(6)
C258 N210 N209 110.8(8)
C258 N210 B3 130.3(9)
N209 N210 B3 118.9(8)
C254 N208 N207 109.7(8)
C254 N208 B3 130.7(9)
N207 N208 B3 119.3(8)
C251 N207 N208 105.1(8)
C251 N207 W6 136.7(7)
N208 N207 W6 118.0(6)
N210 C258 C257 106.9(10)
N210 C258 C259 122.9(10)
C257 C258 C259 130.0(10)
N212 C263 C262 107.3(9)
N212 C263 C264 123.0(9)
C262 C263 C264 129.7(10)
C263 C262 C261 107.2(9)
C254 C252 C251 105.7(9)
N208 C254 C252 108.8(9)
N208 C254 C253 123.1(10)
C252 C254 C253 128.1(10)
C258 C257 C256 107.9(10)
W5 C201 As15 156.3(12)
W5 C201 As14 158.4(10)
N207 C251 C252 110.6(9)
N207 C251 C250 120.7(10)
C252 C251 C250 128.6(10)
N211 C261 C262 108.3(10)
N211 C261 C260 122.5(10)
C262 C261 C260 129.2(10)
N209 C256 C257 108.7(10)
N209 C256 C255 120.3(12)
C257 C256 C255 131.0(12)
O204 C206 W6 176.8(10)
W6 C202 As15 170.0(7)
W6 C202 As14 142.5(8)
O205 C205 W6 177.4(10)
N212 B3 N208 110.5(8)
N212 B3 N210 107.8(8)
N208 B3 N210 110.6(8)
C202 As15 C201 96.1(6)
C202 As15 C280 94.0(8)
C201 As15 C280 97.6(8)
C281 C280 As15 109.8(14)
C202 As14 C208 88.5(12)
C202 As14 C201 90.7(5)
C208 As14 C201 89.1(13)
C201 W5 C204 82.6(9)
C201 W5 C203 85.3(7)
C204 W5 C203 87.6(8)
C201 W5 N203 104.1(7)
C204 W5 N203 173.3(7)
C203 W5 N203 93.8(7)
C201 W5 N205 102.4(6)
C204 W5 N205 95.7(6)
C203 W5 N205 172.0(6)
N203 W5 N205 82.1(4)
C201 W5 N201 173.3(7)
C204 W5 N201 91.5(7)
C203 W5 N201 91.2(5)
N203 W5 N201 81.9(4)
N205 W5 N201 81.4(4)
C221 N201 N202 106.8(12)
C221 N201 W5 135.3(11)
N202 N201 W5 117.8(7)
C229 N206 N205 109.5(12)
C229 N206 B5 128.9(15)
N205 N206 B5 121.6(12)
C231 N203 N204 106.0(14)
C231 N203 W5 132.2(13)
N204 N203 W5 121.7(8)
N201 N202 C223 109.0(12)
N201 N202 B5 122.4(12)
C223 N202 B5 128.4(15)
C226 N205 N206 107.0(12)
C226 N205 W5 132.1(12)
N206 N205 W5 120.8(7)
C233 N204 N203 110.8(14)
C233 N204 B5 128.9(17)
N203 N204 B5 120.1(12)
C229 C227 C226 108.1(13)
N205 C226 C227 108.4(15)
N205 C226 C225 124.5(16)
C227 C226 C225 127.0(14)
N201 C221 C222 109.1(14)
N201 C221 C220 122.6(16)
C222 C221 C220 128.3(15)
N206 C229 C227 106.8(15)
N206 C229 C228 123.1(17)
C227 C229 C228 130.0(16)
O202 C204 W5 172.3(18)
N203 C231 C232 108.9(17)
N203 C231 C230 122.5(18)
C232 C231 C230 128.6(14)
C223 C222 C221 107.7(14)
C233 C232 C231 107.7(14)
N204 C233 C232 106.4(19)
N204 C233 C234 121.6(18)
C232 C233 C234 132.0(16)
C222 C223 N202 107.4(15)
C222 C223 C224 131.1(17)
N202 C223 C224 121.5(16)
N202 B5 N206 108.6(12)
N202 B5 N204 108.2(13)
N206 B5 N204 108.2(13)
C211 C210 C281 120(2)
C210 C281 C280 107(2)
O201 C203 W5 176.5(19)
C209 C208 As14 122(3)

loop_
_geom_bond_atom_site_label_1
_geom_bond_atom_site_label_2
_geom_bond_distance
W1 C1 1.835(11)
W1 C3 1.977(13)
W1 C4 1.994(12)
W1 N5 2.208(8)
W1 N3 2.222(8)
W1 N1 2.297(7)
W2 C2 1.784(13)
W2 C5 2.012(13)
W2 C6 2.026(19)
W2 N9 2.214(9)
W2 N11 2.221(12)
W2 N7 2.280(8)
O2 C4 1.155(14)
O3 C5 1.130(15)
O1 C3 1.173(15)
O4 C6 1.13(2)
N3 C22 1.333(13)
N3 N4 1.368(11)
N4 C24 1.352(12)
N4 B1 1.533(13)
N7 C33 1.357(12)
N7 N8 1.376(12)
N2 C19 1.346(12)
N2 N1 1.374(10)
N2 B1 1.549(13)
N5 C12 1.331(13)
N5 N6 1.370(10)
N1 C17 1.343(13)
N9 N10 1.354(14)
N9 C38 1.367(13)
N12 N11 1.386(15)
N12 C29 1.392(16)
N12 B2 1.509(15)
N6 C14 1.350(12)
N6 B1 1.533(13)
N10 C40 1.374(13)
N10 B2 1.531(16)
N8 C35 1.351(14)
N8 B2 1.529(14)
C33 C34 1.388(16)
C33 C32 1.476(15)
N11 C27 1.353(15)
C19 C18 1.370(14)
C19 C20 1.500(14)
C13 C12 1.365(15)
C13 C14 1.365(14)
C12 C11 1.535(14)
C23 C24 1.375(15)
C23 C22 1.388(16)
C17 C18 1.388(15)
C17 C16 1.502(15)
C15 C14 1.511(13)
C22 C21 1.494(15)
C38 C39 1.378(19)
C38 C37 1.47(2)
C24 C25 1.473(14)
C9 C8 1.43(2)
C9 C10 1.51(2)
C39 C40 1.39(2)
C2 As 2.017(13)
C2 As1 2.046(16)
C1 As1 1.962(11)
C1 As 2.008(11)
C27 C28 1.37(2)
C27 C26 1.49(2)
C29 C28 1.38(2)
C29 C31 1.45(2)
C35 C34 1.360(16)
C35 C36 1.510(17)
C40 C41 1.48(2)
As1 C7 2.019(16)
C7 C8 1.54(3)
As C7A 2.01(5)
C8A C7A 1.57(6)
W4 C102 1.818(10)
W4 C105 1.986(11)
W4 C106 1.996(10)
W4 N109 2.205(8)
W4 N111 2.218(7)
W4 N107 2.308(7)
W3 C101 1.758(10)
W3 C103 1.963(12)
W3 C104 1.980(12)
W3 N103 2.202(8)
W3 N105 2.219(8)
W3 N101 2.292(8)
O104 C106 1.151(12)
O102 C104 1.162(14)
O103 C105 1.156(13)
O101 C103 1.175(15)
N111 C142 1.330(11)
N111 N112 1.364(10)
N112 C140 1.337(12)
N112 B101 1.528(12)
N107 C130 1.330(12)
N107 N108 1.369(10)
N108 C132 1.344(12)
N108 B101 1.557(14)
N109 C135 1.366(12)
N109 N110 1.367(10)
N110 C137 1.334(12)
N110 B101 1.532(12)
N105 C127 1.337(13)
N105 N106 1.368(12)
N106 C125 1.352(14)
N106 B100 1.537(15)
N103 C114 1.353(13)
N103 N104 1.381(12)
N104 C116 1.353(14)
N104 B100 1.531(14)
N101 C122 1.334(14)
N101 N102 1.373(12)
N102 C119 1.353(14)
N102 B100 1.533(16)
C102 As11 1.950(10)
C102 As10 2.008(11)
C135 C136 1.387(14)
C135 C134 1.495(14)
C101 As11 2.033(11)
C101 As10 2.067(12)
C132 C131 1.386(15)
C132 C133 1.495(14)
C136 C137 1.364(14)
C142 C141 1.378(14)
C142 C143 1.505(14)
C131 C130 1.392(15)
C137 C138 1.530(14)
C141 C140 1.372(14)
C140 C139 1.494(14)
C130 C129 1.503(14)
C122 C121 1.372(16)
C122 C123 1.498(16)
C113 C114 1.502(17)
C114 C115 1.376(18)
C121 C119 1.376(18)
C126 C125 1.353(19)
C126 C127 1.391(17)
C116 C115 1.368(18)
C116 C117 1.494(18)
C127 C128 1.491(16)
C119 C118 1.501(16)
C125 C124 1.510(18)
C110 C109 1.52(2)
C109 C108 1.40(3)
As10 C107 1.99(2)
C107 C108 1.49(4)
As11 C111 1.97(2)
C112 C111 1.49(3)
W7 C301 1.806(14)
W7 C305 1.987(14)
W7 C306 1.994(13)
W7 N305 2.204(10)
W7 N303 2.221(8)
W7 N301 2.304(9)
W8 C302 1.770(14)
W8 C303 1.997(13)
W8 C304 2.017(12)
W8 N311 2.206(8)
W8 N309 2.221(8)
W8 N307 2.304(9)
O30 C304 1.133(13)
O31 C303 1.157(15)
O32 C305 1.158(16)
O33 C306 1.137(15)
N311 C319 1.341(14)
N311 N312 1.362(14)
N304 C353 1.336(16)
N304 N303 1.367(12)
N304 B10 1.530(17)
N310 N309 1.344(13)
N310 C324 1.345(14)
N310 B4 1.558(15)
N309 C326 1.338(14)
N312 C321 1.350(13)
N312 B4 1.544(16)
N305 C361 1.354(14)
N305 N306 1.370(14)
N306 C363 1.359(16)
N306 B10 1.530(17)
N307 C314 1.332(13)
N307 N308 1.370(11)
N303 C351 1.338(14)
N308 C316 1.354(15)
N308 B4 1.496(15)
N302 C356 1.342(15)
N302 N301 1.383(13)
N302 B10 1.555(17)
N301 C358 1.313(16)
C313 C314 1.492(13)
C315 C316 1.378(15)
C315 C314 1.400(15)
C325 C324 1.37(2)
C325 C326 1.379(17)
C326 C327 1.503(18)
C324 C323 1.481(19)
C321 C320 1.39(2)
C321 C322 1.51(2)
C356 C357 1.34(2)
C356 C355 1.508(18)
C357 C358 1.377(19)
C320 C319 1.37(2)
C358 C359 1.51(2)
C319 C318 1.50(2)
C316 C317 1.485(15)
C360 C361 1.48(2)
C361 C362 1.40(2)
C309 C310 1.426(18)
C309 C312 1.48(4)
C362 C363 1.36(2)
C364 C363 1.51(2)
C301 As13 1.990(13)
C301 As12 2.032(13)
C350 C351 1.482(15)
C302 As13 1.968(13)
C302 As12 2.116(15)
C351 C352 1.386(16)
C353 C352 1.365(19)
C353 C354 1.506(17)
As13 C311 2.10(3)
C311 C312 1.55(4)
As12 C307 2.04(7)
C308 C307 1.52(8)
W6 C202 1.848(11)
W6 C206 1.985(12)
W6 C205 1.993(14)
W6 N211 2.212(7)
W6 N209 2.214(8)
W6 N207 2.291(7)
O204 C206 1.158(14)
N211 C261 1.344(12)
N211 N212 1.347(11)
N212 C263 1.360(12)
N212 B3 1.520(13)
N209 C256 1.363(14)
N209 N210 1.375(11)
N210 C258 1.339(13)
N210 B3 1.547(13)
N208 C254 1.343(13)
N208 N207 1.393(10)
N208 B3 1.527(14)
N207 C251 1.358(13)
C258 C257 1.367(16)
C258 C259 1.498(15)
C263 C262 1.363(15)
C263 C264 1.488(13)
C262 C261 1.384(15)
C252 C254 1.376(15)
C252 C251 1.386(15)
C254 C253 1.503(14)
C257 C256 1.375(17)
C255 C256 1.493(16)
C201 W5 1.806(11)
C201 As15 1.955(13)
C201 As14 2.069(12)
C251 C250 1.508(15)
C261 C260 1.531(15)
C202 As15 1.944(10)
C202 As14 2.006(13)
C205 O205 1.165(15)
As15 C280 1.967(17)
C280 C281 1.56(3)
As14 C208 2.04(4)
W5 C204 2.00(2)
W5 C203 2.020(16)
W5 N203 2.191(12)
W5 N205 2.211(12)
W5 N201 2.331(9)
O202 C204 1.14(2)
N201 C221 1.331(17)
N201 N202 1.359(15)
N206 C229 1.349(17)
N206 N205 1.364(16)
N206 B5 1.539(19)
N203 C231 1.361(15)
N203 N204 1.382(18)
N202 C223 1.370(18)
N202 B5 1.526(19)
N205 C226 1.340(15)
N204 C233 1.354(19)
N204 B5 1.555(19)
C227 C229 1.36(2)
C227 C226 1.37(2)
C226 C225 1.45(2)
C221 C222 1.38(2)
C221 C220 1.46(2)
C229 C228 1.47(2)
C231 C232 1.39(3)
C231 C230 1.47(2)
C222 C223 1.33(2)
C232 C233 1.38(3)
C233 C234 1.52(3)
C224 C223 1.53(2)
C211 C210 1.31(3)
C210 C281 1.34(3)
C209 C208 1.70(7)
O201 C203 1.129(18)
